data_7131451
loop_
_publ_author_name
'Riesinger, Christoph'
'R&#xf6;hner, David'
'Krossing, Ingo'
'Scheer, Manfred'

_publ_section_title
;
 Teaching old tricks to new dogs - rational synthesis of multi-decker
 complexes featuring <i>cyclo</i>-P<sub>5</sub> decks.
;
_journal_issue 30
_journal_name_full 'Chemical communications (Cambridge, England)'
_journal_page_first 4495
_journal_page_last 4498
_journal_paper_doi 10.1039/d3cc00898c
_journal_volume 59
_journal_year 2023
_chemical_formula_moiety 'C27 H44 Fe Ni P5, B C24 F20, [+ solvents]0.5[CH2Cl2]'
_chemical_formula_sum 'C51 H44 B F20 Fe Ni P5'
_chemical_formula_weight 1317.08
_space_group_crystal_system monoclinic
_space_group_IT_number 4
_space_group_name_Hall 'P 2yb'
_space_group_name_H-M_alt 'P 1 21 1'
_atom_sites_solution_hydrogens geom
_atom_sites_solution_primary dual
_audit_creation_date 2022-11-17
_audit_creation_method
;
Olex2 1.5-alpha
(compiled 2022.11.02 svn.ra8b101fa for OlexSys, GUI svn.r6635)
;
_audit_update_record
;
2023-02-17 deposited with the CCDC.	2023-03-20 downloaded from the CCDC.
;
_cell_angle_alpha 90
_cell_angle_beta 105.1610(10)
_cell_angle_gamma 90
_cell_formula_units_Z 4
_cell_length_a 15.8271(2)
_cell_length_b 19.95370(10)
_cell_length_c 17.9342(2)
_cell_measurement_reflns_used 32783
_cell_measurement_temperature 122.99(10)
_cell_measurement_theta_max 66.5800
_cell_measurement_theta_min 4.3140
_cell_volume 5466.66(10)
_computing_cell_refinement 'CrysAlisPro 1.171.41.93a (Rigaku OD, 2020)'
_computing_data_collection 'CrysAlisPro 1.171.41.93a (Rigaku OD, 2020)'
_computing_data_reduction 'CrysAlisPro 1.171.41.93a (Rigaku OD, 2020)'
_computing_molecular_graphics 'Olex2 1.5-alpha (Dolomanov et al., 2009)'
_computing_publication_material 'Olex2 1.5-alpha (Dolomanov et al., 2009)'
_computing_structure_refinement 'SHELXL 2018/3 (Sheldrick, 2015)'
_computing_structure_solution 'SHELXT 2018/2 (Sheldrick, 2018)'
_diffrn_ambient_environment N~2~
_diffrn_ambient_temperature 122.99(10)
_diffrn_detector 'CCD plate'
_diffrn_detector_area_resol_mean 4.2047
_diffrn_detector_type TitanS2
_diffrn_measured_fraction_theta_full 0.994
_diffrn_measured_fraction_theta_max 0.994
_diffrn_measurement_details
;
List of Runs (angles in degrees, time in seconds):

  # Type    Start    End  Width  t~exp~   \w     \q     \k     \f   Frames
#--------------------------------------------------------------------------
  1  \w    -44.00 -19.00   1.00    1.00    --  -43.23  25.00  38.00   25
  2  \w    -87.00 -61.00   1.00    1.00    --  -43.23 -25.00-125.00   26
  3  \w    -31.00  60.00   1.00    1.00    --   43.23 -25.00-125.00   91
  4  \w     44.00 114.00   1.00    1.00    --   43.23  25.00  38.00   70
  5  \w     84.00 109.00   1.00    3.00    --   86.50  25.00  38.00   25
  6  \w    -67.00 -42.00   1.00    3.00    --  -90.00  25.00  38.00   25
  7  \w   -142.00-106.00   1.00    3.00    --  -90.00 -25.00-125.00   36
  8  \w    -54.00 -27.00   1.00    1.00    --  -43.23  19.00 -90.00   27
  9  \w    -15.00  12.00   1.00    1.00    --  -43.23  19.00 -90.00   27
 10  \w      6.00  65.00   1.00    1.00    --   43.23-125.00-120.00   59
 11  \w   -156.00-130.00   1.00    3.00    --  -90.00-125.00  30.00   26
 12  \w   -161.00 -78.00   1.00    3.00    --  -90.00 -70.00 -51.97   83
 13  \w    -90.00 -64.00   1.00    3.00    --  -90.00 107.00 112.01   26
 14  \w   -157.00-131.00   1.00    3.00    --  -90.00 -94.00 -90.00   26
 15  \w   -155.00 -63.00   1.00    3.00    --  -90.00 -61.00  30.00   92
 16  \w    -86.00 -28.00   1.00    3.00    --  -90.00 125.00-180.00   58
 17  \w   -141.00-115.00   1.00    3.00    --  -90.00-107.00 157.27   26
 18  \w    -98.00 -64.00   1.00    3.00    --  -90.00  40.00  61.87   34
 19  \w    -80.00 -31.00   1.00    3.00    --  -90.00 125.00  30.00   49
 20  \w   -147.00-104.00   1.00    3.00    --  -90.00 -76.00 114.28   43
 21  \w   -130.00-104.00   1.00    3.00    --  -90.00 -46.00 147.37   26
 22  \w   -107.00 -81.00   1.00    3.00    --  -90.00  45.00 -90.00   26
 23  \w   -157.00-115.00   1.00    3.00    --  -90.00 -50.00 117.03   42
 24  \w    -56.00 -31.00   1.00    3.00    --  -90.00  45.00 -90.00   25
 25  \w    -63.00 -13.00   1.00    3.00    --  -90.00 107.00 112.01   50
 26  \w    -97.00 -35.00   1.00    3.00    --  -90.00 125.00  60.00   62
 27  \w   -134.00-104.00   1.00    3.00    --  -90.00 -77.00  60.00   30
 28  \w   -163.00-110.00   1.00    3.00    --  -90.00-125.00  60.00   53
 29  \w   -108.00 -76.00   1.00    3.00    --  -90.00 115.00 127.32   32
 30  \w    -67.00 -25.00   1.00    3.00    --  -90.00 115.00 127.32   42
 31  \w   -107.00 -81.00   1.00    3.00    --  -90.00 113.00 173.34   26
 32  \w   -160.00-124.00   1.00    3.00    --  -90.00 -69.00-171.91   36
 33  \w   -160.00 -98.00   1.00    3.00    --  -90.00-125.00   0.00   62
;
_diffrn_measurement_device 'four-circle diffractometer'
_diffrn_measurement_device_type 'SuperNova, Dualflex, TitanS2'
_diffrn_measurement_method '\w scans'
_diffrn_orient_matrix_type 'CrysAlisPro convention (1999,Acta A55,543-557)'
_diffrn_orient_matrix_UB_11 -0.0460763000
_diffrn_orient_matrix_UB_12 -0.0182142000
_diffrn_orient_matrix_UB_13 0.0630372000
_diffrn_orient_matrix_UB_21 0.0841180000
_diffrn_orient_matrix_UB_22 0.0173023000
_diffrn_orient_matrix_UB_23 0.0628124000
_diffrn_orient_matrix_UB_31 -0.0313186000
_diffrn_orient_matrix_UB_32 0.0729771000
_diffrn_orient_matrix_UB_33 0.0009086000
_diffrn_radiation_monochromator mirror
_diffrn_radiation_probe x-ray
_diffrn_radiation_type 'Cu K\a'
_diffrn_radiation_wavelength 1.54184
_diffrn_reflns_av_R_equivalents 0.0533
_diffrn_reflns_av_unetI/netI 0.0411
_diffrn_reflns_Laue_measured_fraction_full 0.994
_diffrn_reflns_Laue_measured_fraction_max 0.994
_diffrn_reflns_limit_h_max 18
_diffrn_reflns_limit_h_min -18
_diffrn_reflns_limit_k_max 23
_diffrn_reflns_limit_k_min -20
_diffrn_reflns_limit_l_max 20
_diffrn_reflns_limit_l_min -21
_diffrn_reflns_number 52429
_diffrn_reflns_point_group_measured_fraction_full 0.803
_diffrn_reflns_point_group_measured_fraction_max 0.803
_diffrn_reflns_theta_full 66.813
_diffrn_reflns_theta_max 66.813
_diffrn_reflns_theta_min 3.644
_diffrn_source 'micro-focus sealed X-ray tube'
_diffrn_source_type 'SuperNova (Cu) X-ray Source'
_exptl_absorpt_coefficient_mu 4.886
_exptl_absorpt_correction_T_max 0.872
_exptl_absorpt_correction_T_min 0.308
_exptl_absorpt_correction_type gaussian
_exptl_absorpt_process_details
;
CrysAlisPro 1.171.41.93a (Rigaku Oxford Diffraction, 2020)
Numerical absorption correction based on gaussian integration over
a multifaceted crystal model
Empirical absorption correction using spherical harmonics,
implemented in SCALE3 ABSPACK scaling algorithm.
;
_exptl_crystal_colour 'dark brown'
_exptl_crystal_density_diffrn 1.600
_exptl_crystal_description block
_exptl_crystal_F_000 2656
_exptl_crystal_size_max 0.293
_exptl_crystal_size_mid 0.248
_exptl_crystal_size_min 0.219
_refine_diff_density_max 0.567
_refine_diff_density_min -0.444
_refine_diff_density_rms 0.062
_refine_ls_abs_structure_details
;
 Refined as an inversion twin.
;
_refine_ls_abs_structure_Flack 0.488(5)
_refine_ls_extinction_method none
_refine_ls_goodness_of_fit_ref 1.018
_refine_ls_hydrogen_treatment constr
_refine_ls_matrix_type full
_refine_ls_number_parameters 1449
_refine_ls_number_reflns 15560
_refine_ls_number_restraints 0
_refine_ls_restrained_S_all 1.018
_refine_ls_R_factor_all 0.0377
_refine_ls_R_factor_gt 0.0363
_refine_ls_shift/su_max 0.001
_refine_ls_shift/su_mean 0.000
_refine_ls_structure_factor_coef Fsqd
_refine_ls_weighting_details 'w=1/[\s^2^(Fo^2^)+(0.0474P)^2^+4.1109P] where P=(Fo^2^+2Fc^2^)/3'
_refine_ls_weighting_scheme calc
_refine_ls_wR_factor_gt 0.0914
_refine_ls_wR_factor_ref 0.0928
_reflns_Friedel_coverage 0.565
_reflns_Friedel_fraction_full 0.598
_reflns_Friedel_fraction_max 0.598
_reflns_number_gt 15076
_reflns_number_total 15560
_reflns_threshold_expression 'I > 2\s(I)'
_cod_data_source_file d3cc00898c2.cif
_cod_data_source_block as06_abs
_cod_depositor_comments
;
Adding full bibliography for 7131448--7131455.cif.

2024-10-08
Z value and formula fixed to values more according to usual
chemical conventions.                 miguel
;
_cod_original_formula_sum 'C102 H88 B2 F40 Fe2 Ni2 P10'
_cod_original_formula_weight 2634.16
_cod_original_formula_moiety '2(C27 H44 Fe Ni P5), 2(B C24 F20), [+ solvents]1[CH2Cl2]'
_cod_original_formula_units_Z 2
_cod_original_cell_volume 5466.65(10)
_cod_database_code 7131451
_shelx_shelxl_version_number 2018/3
_chemical_oxdiff_formula C103H88B2F40Fe2Ni2P10Cl2
_shelx_space_group_comment
;
The symmetry employed for this shelxl refinement is uniquely defined
by the following loop, which should always be used as a source of
symmetry information in preference to the above space-group names.
They are only intended as comments.
;
_shelx_estimated_absorpt_t_max 0.414
_shelx_estimated_absorpt_t_min 0.329
_olex2_refinement_description
;
1. Twinned data refinement
 Scales: 0.51216
 0.48784
2. Others
 Fixed X: Ni2(0.82961)
 Fixed Y: Ni2(0.20365)
 Fixed Z: Ni2(1.147282)
3.a Aromatic/amide H refined with riding coordinates:
 C68(H68), C80(H80), C77(H77), C39(H39)
3.b Idealised Me refined as rotating group:
 C60(H60A,H60B,H60C), C92(H92A,H92B,H92C), C51(H51A,H51B,H51C), C53(H53A,H53B,
 H53C), C7(H7A,H7B,H7C), C29(H29A,H29B,H29C), C61(H61A,H61B,H61C), C65(H65A,
 H65B,H65C), C33(H33A,H33B,H33C), C69(H69A,H69B,H69C), C35(H35A,H35B,H35C),
 C71(H71A,H71B,H71C), C73(H73A,H73B,H73C), C37(H37A,H37B,H37C), C11(H11A,H11B,
 H11C), C89(H89A,H89B,H89C), C45(H45A,H45B,H45C), C91(H91A,H91B,H91C), C23(H23A,
 H23B,H23C), C93(H93A,H93B,H93C), C47(H47A,H47B,H47C), C95(H95A,H95B,H95C),
 C3(H3A,H3B,H3C), C97(H97A,H97B,H97C), C49(H49A,H49B,H49C), C99(H99A,H99B,H99C),
  C25(H25A,H25B,H25C), C101(H10A,H10B,H10C)
;
_smtbx_masks_special_details
;
A solvent mask was calculated and 100 electrons were 
found in a volume of 404\%A^3^ in 2 voids per unit cell. 
This is consistent with the presence of 
[+ solvents]1[CH2Cl2] per Asymmetric Unit 
which account for 84 electrons 
per unit cell.
;
_smtbx_masks_void_probe_radius 1.2
_smtbx_masks_void_truncation_radius 1.2
_olex2_submission_special_instructions 'No special instructions were received'
_oxdiff_exptl_absorpt_empirical_details
;
Empirical correction (ABSPACK) includes:
- Absorption correction using spherical harmonics
- Frame scaling
;
_oxdiff_exptl_absorpt_empirical_full_max 2.245
_oxdiff_exptl_absorpt_empirical_full_min 0.670

loop_
_space_group_symop_operation_xyz
'x, y, z'
'-x, y+1/2, -z'

loop_
_atom_site_label
_atom_site_type_symbol
_atom_site_fract_x
_atom_site_fract_y
_atom_site_fract_z
_atom_site_U_iso_or_equiv
_atom_site_adp_type
_atom_site_occupancy
_atom_site_site_symmetry_order
_atom_site_calc_flag
_atom_site_refinement_flags_posn
_atom_site_refinement_flags_adp
_atom_site_refinement_flags_occupancy
_atom_site_disorder_assembly
_atom_site_disorder_group
Ni1 Ni -0.15826(5) 0.28289(5) 1.65078(4) 0.01778(17) Uani 1 1 d . . . . .
Fe1 Fe -0.26552(5) 0.13884(6) 1.62695(4) 0.01874(16) Uani 1 1 d . . . . .
P1 P -0.18924(10) 0.19812(9) 1.55540(8) 0.0312(3) Uani 1 1 d . . . . .
P4 P -0.20151(9) 0.21212(9) 1.74000(7) 0.0297(3) Uani 1 1 d . . . . .
P6 P -0.11959(9) 0.16919(8) 1.66938(9) 0.0309(3) Uani 1 1 d . . . . .
P8 P -0.33614(9) 0.21926(8) 1.67568(8) 0.0311(3) Uani 1 1 d . . . . .
P10 P -0.30094(9) 0.25381(9) 1.57525(8) 0.0335(3) Uani 1 1 d . . . . .
F1 F 0.41641(18) 0.40753(15) 1.19065(17) 0.0258(6) Uani 1 1 d . . . . .
F4 F 0.37396(17) 0.08803(15) 0.83276(16) 0.0230(6) Uani 1 1 d . . . . .
F6 F 0.20757(17) 0.35701(16) 1.31064(16) 0.0237(6) Uani 1 1 d . . . . .
F8 F 0.21923(17) 0.33823(15) 0.71456(16) 0.0246(6) Uani 1 1 d . . . . .
F10 F 0.37112(19) 0.32695(16) 0.83721(17) 0.0275(6) Uani 1 1 d . . . . .
F12 F 0.23147(18) 0.15220(15) 1.20855(16) 0.0258(6) Uani 1 1 d . . . . .
F14 F 0.37899(18) 0.39965(16) 1.34141(16) 0.0253(6) Uani 1 1 d . . . . .
F16 F 0.50278(17) 0.28567(15) 0.76428(16) 0.0251(6) Uani 1 1 d . . . . .
F18 F 0.52092(18) 0.20634(15) 1.27792(16) 0.0271(6) Uani 1 1 d . . . . .
F20 F 0.20191(18) 0.12764(15) 0.81157(16) 0.0248(6) Uani 1 1 d . . . . .
F22 F 0.22285(19) 0.42975(16) 0.6081(2) 0.0333(7) Uani 1 1 d . . . . .
F24 F 0.14070(17) 0.20182(16) 0.68063(16) 0.0253(6) Uani 1 1 d . . . . .
F26 F 0.45515(18) 0.27980(16) 1.14424(16) 0.0262(6) Uani 1 1 d . . . . .
F28 F 0.67812(18) 0.36599(17) 1.44888(18) 0.0325(7) Uani 1 1 d . . . . .
F30 F 0.42633(19) 0.20859(16) 0.62804(16) 0.0282(6) Uani 1 1 d . . . . .
F32 F 0.40009(17) 0.08276(16) 0.68005(16) 0.0251(6) Uani 1 1 d . . . . .
F34 F 0.15716(17) 0.28358(16) 1.17692(16) 0.0270(6) Uani 1 1 d . . . . .
F36 F 0.5295(2) 0.43889(17) 1.43643(18) 0.0327(7) Uani 1 1 d . . . . .
F38 F 0.1583(2) 0.15814(18) 0.93885(18) 0.0345(7) Uani 1 1 d . . . . .
F40 F 0.67065(18) 0.24878(18) 1.36911(18) 0.0327(7) Uani 1 1 d . . . . .
F5 F 0.37902(19) 0.15880(16) 1.33981(17) 0.0282(6) Uani 1 1 d . . . . .
F21 F 0.65443(18) 0.25010(17) 0.85808(16) 0.0298(7) Uani 1 1 d . . . . .
F11 F 0.52599(19) 0.05476(16) 0.92784(17) 0.0311(7) Uani 1 1 d . . . . .
F23 F 0.04827(19) 0.11599(17) 0.57556(19) 0.0362(8) Uani 1 1 d . . . . .
F3 F 0.1966(2) 0.20214(19) 1.50150(17) 0.0375(8) Uani 1 1 d . . . . .
F25 F 0.3139(2) 0.12181(17) 1.45660(17) 0.0344(7) Uani 1 1 d . . . . .
F13 F 0.67118(18) 0.13359(17) 0.93852(17) 0.0309(7) Uani 1 1 d . . . . .
F27 F 0.2136(2) 0.27293(19) 1.01662(17) 0.0397(8) Uani 1 1 d . . . . .
F7 F 0.4231(2) 0.29929(17) 0.51820(17) 0.0356(7) Uani 1 1 d . . . . .
F29 F 0.3272(2) 0.48810(17) 1.08215(19) 0.0369(8) Uani 1 1 d . . . . .
F15 F 0.06851(19) 0.36895(18) 1.07031(19) 0.0381(8) Uani 1 1 d . . . . .
F31 F 0.4591(2) 0.19317(18) 1.03311(18) 0.0356(7) Uani 1 1 d . . . . .
F2 F 0.2356(2) 0.06732(16) 1.09683(18) 0.0321(7) Uani 1 1 d . . . . .
F33 F 0.3078(2) 0.00249(17) 0.57195(19) 0.0357(7) Uani 1 1 d . . . . .
F17 F 0.3215(2) 0.35732(19) 0.96419(18) 0.0382(8) Uani 1 1 d . . . . .
F35 F 0.3196(2) 0.40969(18) 0.50478(19) 0.0387(8) Uani 1 1 d . . . . .
F9 F 0.1467(2) 0.32028(18) 1.42670(18) 0.0353(7) Uani 1 1 d . . . . .
F37 F 0.1540(2) 0.47012(18) 1.01891(19) 0.0417(8) Uani 1 1 d . . . . .
F19 F 0.1319(2) 0.01827(18) 0.5162(2) 0.0424(8) Uani 1 1 d . . . . .
F39 F 0.3480(2) 0.08532(17) 1.00669(18) 0.0378(8) Uani 1 1 d . . . . .
C1 C 0.2362(3) 0.2977(3) 1.3427(3) 0.0206(10) Uani 1 1 d . . . . .
C4 C 0.2907(3) 0.1653(3) 1.1676(3) 0.0203(10) Uani 1 1 d . . . . .
C6 C 0.2947(3) 0.2584(2) 1.3161(2) 0.0167(9) Uani 1 1 d . . . . .
C8 C -0.3107(3) 0.0663(3) 1.5391(3) 0.0252(11) Uani 1 1 d . . . . .
C10 C 0.4418(3) 0.3019(3) 1.3013(3) 0.0193(10) Uani 1 1 d . . . . .
C12 C 0.5184(3) 0.2652(3) 1.3141(3) 0.0205(10) Uani 1 1 d . . . . .
C14 C 0.2913(3) 0.1200(3) 1.1097(3) 0.0233(10) Uani 1 1 d . . . . .
C16 C -0.3769(3) 0.0790(3) 1.5774(3) 0.0236(10) Uani 1 1 d . . . . .
C18 C 0.4006(3) 0.2266(3) 1.1357(3) 0.0209(10) Uani 1 1 d . . . . .
C20 C 0.1853(3) 0.1517(3) 0.6559(3) 0.0193(10) Uani 1 1 d . . . . .
C22 C 0.5927(3) 0.1509(3) 0.8921(3) 0.0226(10) Uani 1 1 d . . . . .
C24 C 0.3122(3) 0.0946(3) 0.6557(3) 0.0190(10) Uani 1 1 d . . . . .
C26 C 0.2910(3) 0.3403(2) 1.1913(3) 0.0174(9) Uani 1 1 d . . . . .
C28 C 0.4503(3) 0.3604(3) 1.3456(3) 0.0199(9) Uani 1 1 d . . . . .
C30 C 0.3252(3) 0.2689(2) 0.6794(2) 0.0190(9) Uani 1 1 d . . . . .
C32 C 0.3154(3) 0.2843(3) 0.8592(3) 0.0209(10) Uani 1 1 d . . . . .
C34 C 0.5199(3) 0.1109(3) 0.8855(3) 0.0226(10) Uani 1 1 d . . . . .
C36 C -0.0736(3) 0.3451(3) 1.5992(3) 0.0209(10) Uani 1 1 d . . . . .
C38 C 0.3302(3) 0.3940(2) 1.1637(3) 0.0175(9) Uani 1 1 d . . . . .
C40 C 0.3458(3) 0.2203(3) 1.1853(3) 0.0185(9) Uani 1 1 d . . . . .
C42 C 0.2035(3) 0.2792(3) 1.4043(3) 0.0239(10) Uani 1 1 d . . . . .
C44 C 0.5839(3) 0.2097(3) 0.8504(3) 0.0214(10) Uani 1 1 d . . . . .
C46 C -0.2348(3) 0.0411(2) 1.5952(3) 0.0225(10) Uani 1 1 d . . . . .
C48 C 0.5968(3) 0.2859(3) 1.3621(3) 0.0246(11) Uani 1 1 d . . . . .
C50 C 0.2662(4) 0.0516(3) 0.5999(3) 0.0245(11) Uani 1 1 d . . . . .
C52 C -0.2547(3) 0.0395(3) 1.6681(3) 0.0224(10) Uani 1 1 d . . . . .
C54 C 0.1366(3) 0.1089(3) 0.6019(3) 0.0240(10) Uani 1 1 d . . . . .
C56 C 0.4425(3) 0.1294(2) 0.8359(2) 0.0168(9) Uani 1 1 d . . . . .
C58 C 0.3473(4) 0.1291(3) 1.0637(3) 0.0271(11) Uani 1 1 d . . . . .
C60 C -0.1961(4) 0.0157(3) 1.7425(3) 0.0340(13) Uani 1 1 d . . . . .
H60A H -0.134876 0.021790 1.741653 0.051 Uiso 1 1 calc R U . . .
H60B H -0.207169 -0.031902 1.749503 0.051 Uiso 1 1 calc R U . . .
H60C H -0.207563 0.041543 1.785261 0.051 Uiso 1 1 calc R U . . .
C62 C 0.1972(3) 0.4293(3) 1.0749(3) 0.0246(11) Uani 1 1 d . . . . .
C64 C 0.3739(3) 0.2625(3) 0.6256(3) 0.0206(10) Uani 1 1 d . . . . .
C66 C 0.2753(3) 0.1476(2) 0.6860(2) 0.0171(9) Uani 1 1 d . . . . .
C68 C -0.1506(3) 0.3791(2) 1.6058(3) 0.0205(10) Uani 1 1 d . . . . .
H68 H -0.195426 0.394677 1.563073 0.025 Uiso 1 1 calc R U . . .
C70 C 0.4292(3) 0.1872(2) 0.7908(3) 0.0182(9) Uani 1 1 d . . . . .
C72 C 0.2853(4) 0.4378(3) 1.1075(3) 0.0243(11) Uani 1 1 d . . . . .
C74 C 0.3194(3) 0.1998(3) 1.3580(3) 0.0214(10) Uani 1 1 d . . . . .
C76 C 0.2387(3) 0.2579(3) 0.9525(3) 0.0276(11) Uani 1 1 d . . . . .
C78 C 0.2287(3) 0.2201(3) 1.4419(3) 0.0263(11) Uani 1 1 d . . . . .
C80 C -0.0288(3) 0.3265(3) 1.6749(3) 0.0247(11) Uani 1 1 d . . . . .
H80 H 0.024138 0.301493 1.688288 0.030 Uiso 1 1 calc R U . . .
C82 C 0.2102(3) 0.2003(3) 0.9126(3) 0.0240(10) Uani 1 1 d . . . . .
C84 C 0.3733(4) 0.3083(3) 0.5674(3) 0.0277(11) Uani 1 1 d . . . . .
C86 C -0.0413(3) 0.3383(3) 1.5277(3) 0.0201(10) Uani 1 1 d . . . . .
C88 C 0.1776(3) 0.0587(3) 0.5728(3) 0.0270(11) Uani 1 1 d . . . . .
C90 C 0.1551(3) 0.3782(3) 1.1016(3) 0.0265(11) Uani 1 1 d . . . . .
C92 C 0.0100(3) 0.2736(3) 1.5288(3) 0.0269(11) Uani 1 1 d . . . . .
H92A H 0.061382 0.273819 1.573376 0.040 Uiso 1 1 calc R U . . .
H92B H 0.029080 0.270206 1.481130 0.040 Uiso 1 1 calc R U . . .
H92C H -0.027321 0.235291 1.532499 0.040 Uiso 1 1 calc R U . . .
C94 C 0.6022(3) 0.3448(3) 1.4028(3) 0.0232(10) Uani 1 1 d . . . . .
C96 C -0.3426(3) 0.0617(3) 1.6578(3) 0.0229(10) Uani 1 1 d . . . . .
C98 C 0.4034(3) 0.1827(3) 1.0778(3) 0.0255(11) Uani 1 1 d . . . . .
C100 C 0.2922(3) 0.3009(3) 0.9250(3) 0.0245(11) Uani 1 1 d . . . . .
C102 C 0.2735(3) 0.3256(3) 0.6692(3) 0.0215(10) Uani 1 1 d . . . . .
C51 C 0.0196(3) 0.3987(3) 1.5277(3) 0.0277(11) Uani 1 1 d . . . . .
H51A H -0.013091 0.440381 1.527638 0.042 Uiso 1 1 calc R U . . .
H51B H 0.041563 0.396928 1.481447 0.042 Uiso 1 1 calc R U . . .
H51C H 0.068951 0.396973 1.573898 0.042 Uiso 1 1 calc R U . . .
C13 C -0.1520(3) 0.3866(3) 1.6848(3) 0.0248(11) Uani 1 1 d . . . . .
C53 C -0.1168(3) 0.3415(3) 1.4542(3) 0.0239(10) Uani 1 1 d . . . . .
H53A H -0.154300 0.302009 1.451661 0.036 Uiso 1 1 calc R U . . .
H53B H -0.093125 0.342278 1.408860 0.036 Uiso 1 1 calc R U . . .
H53C H -0.151282 0.382144 1.454945 0.036 Uiso 1 1 calc R U . . .
C27 C 0.5271(3) 0.3818(3) 1.3956(3) 0.0228(10) Uani 1 1 d . . . . .
C55 C 0.2869(3) 0.1798(3) 1.4188(3) 0.0248(11) Uani 1 1 d . . . . .
C7 C -0.3203(4) 0.0748(3) 1.4550(3) 0.0340(13) Uani 1 1 d . . . . .
H7A H -0.358141 0.113396 1.436008 0.051 Uiso 1 1 calc R U . . .
H7B H -0.346599 0.034315 1.427518 0.051 Uiso 1 1 calc R U . . .
H7C H -0.262645 0.082279 1.445910 0.051 Uiso 1 1 calc R U . . .
C57 C 0.5042(3) 0.2263(3) 0.8014(3) 0.0204(10) Uani 1 1 d . . . . .
C29 C -0.1521(4) 0.0170(3) 1.5786(4) 0.0350(13) Uani 1 1 d . . . . .
H29A H -0.137142 0.046390 1.540134 0.053 Uiso 1 1 calc R U . . .
H29B H -0.160425 -0.028850 1.558458 0.053 Uiso 1 1 calc R U . . .
H29C H -0.104563 0.017729 1.626239 0.053 Uiso 1 1 calc R U . . .
C59 C 0.2021(3) 0.3351(3) 1.1574(3) 0.0198(10) Uani 1 1 d . . . . .
C15 C 0.2720(3) 0.3737(3) 0.6123(3) 0.0242(10) Uani 1 1 d . . . . .
B1 B 0.3287(3) 0.2075(3) 0.7422(3) 0.0181(10) Uani 1 1 d . . . . .
C61 C -0.4674(3) 0.1014(3) 1.5401(4) 0.0355(13) Uani 1 1 d . . . . .
H61A H -0.493406 0.120877 1.579091 0.053 Uiso 1 1 calc R U . . .
H61B H -0.502509 0.063013 1.515690 0.053 Uiso 1 1 calc R U . . .
H61C H -0.466165 0.135242 1.500710 0.053 Uiso 1 1 calc R U . . .
C31 C 0.3213(4) 0.3650(3) 0.5611(3) 0.0288(11) Uani 1 1 d . . . . .
C63 C 0.2338(3) 0.1864(3) 0.8458(3) 0.0197(10) Uani 1 1 d . . . . .
C2 C 0.2869(3) 0.2269(3) 0.8146(3) 0.0201(10) Uani 1 1 d . . . . .
C65 C -0.3916(4) 0.0629(3) 1.7187(3) 0.0319(12) Uani 1 1 d . . . . .
H65A H -0.350376 0.069742 1.769424 0.048 Uiso 1 1 calc R U . . .
H65B H -0.422096 0.020090 1.718538 0.048 Uiso 1 1 calc R U . . .
H65C H -0.434353 0.099453 1.708171 0.048 Uiso 1 1 calc R U . . .
C33 C -0.2766(4) 0.3977(3) 1.7514(3) 0.0356(13) Uani 1 1 d . . . . .
H33A H -0.317893 0.367962 1.716332 0.053 Uiso 1 1 calc R U . . .
H33B H -0.309167 0.431464 1.772342 0.053 Uiso 1 1 calc R U . . .
H33C H -0.239985 0.371443 1.793843 0.053 Uiso 1 1 calc R U . . .
C67 C -0.0747(3) 0.3507(3) 1.7290(3) 0.0267(11) Uani 1 1 d . . . . .
C17 C -0.0283(4) 0.3446(3) 1.8156(3) 0.0352(13) Uani 1 1 d . . . . .
C69 C 0.0224(4) 0.2782(4) 1.8328(3) 0.0445(16) Uani 1 1 d . . . . .
H69A H -0.017981 0.240662 1.815815 0.067 Uiso 1 1 calc R U . . .
H69B H 0.049168 0.274542 1.888499 0.067 Uiso 1 1 calc R U . . .
H69C H 0.068177 0.277117 1.805181 0.067 Uiso 1 1 calc R U . . .
C35 C 0.0412(5) 0.4007(4) 1.8332(4) 0.0531(19) Uani 1 1 d . . . . .
H35A H 0.080697 0.395570 1.799587 0.080 Uiso 1 1 calc R U . . .
H35B H 0.074990 0.397728 1.887339 0.080 Uiso 1 1 calc R U . . .
H35C H 0.012220 0.444439 1.823833 0.080 Uiso 1 1 calc R U . . .
C71 C -0.0862(4) 0.3476(4) 1.8724(3) 0.0399(14) Uani 1 1 d . . . . .
H71A H -0.114259 0.391636 1.869147 0.060 Uiso 1 1 calc R U . . .
H71B H -0.049960 0.340244 1.925138 0.060 Uiso 1 1 calc R U . . .
H71C H -0.131235 0.312682 1.859162 0.060 Uiso 1 1 calc R U . . .
C9 C -0.2182(4) 0.4329(3) 1.7069(3) 0.0376(14) Uani 1 1 d . . . . .
C73 C -0.2769(5) 0.4646(4) 1.6352(4) 0.0527(19) Uani 1 1 d . . . . .
H73A H -0.241051 0.489715 1.607797 0.079 Uiso 1 1 calc R U . . .
H73B H -0.318121 0.495170 1.650143 0.079 Uiso 1 1 calc R U . . .
H73C H -0.309430 0.429542 1.601393 0.079 Uiso 1 1 calc R U . . .
B2 B 0.3432(3) 0.2806(3) 1.2488(3) 0.0186(10) Uani 1 1 d . . . . .
C37 C -0.1660(5) 0.4914(3) 1.7568(4) 0.0539(19) Uani 1 1 d . . . . .
H37A H -0.131464 0.473638 1.806355 0.081 Uiso 1 1 calc R U . . .
H37B H -0.207070 0.525183 1.765963 0.081 Uiso 1 1 calc R U . . .
H37C H -0.126690 0.512002 1.729200 0.081 Uiso 1 1 calc R U . . .
C75 C 0.6705(3) 0.4273(3) 1.1619(3) 0.0244(11) Uani 1 1 d . . . . .
Ni2 Ni 0.829610 0.203650 1.147282 0.01754(17) Uani 1 1 d . . . . .
P5 P 0.80945(12) 0.29132(9) 1.04297(9) 0.0402(4) Uani 1 1 d . . . . .
P3 P 0.69647(10) 0.26078(8) 1.17895(9) 0.0358(3) Uani 1 1 d . . . . .
P7 P 0.68974(10) 0.25542(9) 1.05975(9) 0.0360(3) Uani 1 1 d . . . . .
P2 P 0.89239(9) 0.31819(9) 1.15279(12) 0.0446(4) Uani 1 1 d . . . . .
C19 C 0.9107(3) 0.1320(2) 1.1021(2) 0.0171(9) Uani 1 1 d . . . . .
C77 C 0.9495(3) 0.1439(3) 1.1816(3) 0.0217(10) Uani 1 1 d . . . . .
H77 H 1.005516 0.163512 1.201588 0.026 Uiso 1 1 calc R U . . .
C39 C 0.8271(3) 0.1041(2) 1.0984(3) 0.0165(9) Uani 1 1 d . . . . .
H39 H 0.785465 0.091794 1.051938 0.020 Uiso 1 1 calc R U . . .
C79 C 0.8933(3) 0.1225(2) 1.2281(2) 0.0175(9) Uani 1 1 d . . . . .
C5 C 0.8138(3) 0.0970(2) 1.1748(3) 0.0191(9) Uani 1 1 d . . . . .
Fe2 Fe 0.74580(5) 0.35561(6) 1.12319(4) 0.01869(16) Uani 1 1 d . . . . .
P9 P 0.82073(12) 0.30062(9) 1.23612(8) 0.0426(4) Uani 1 1 d . . . . .
C81 C 0.9560(3) 0.1373(3) 1.0379(3) 0.0222(10) Uani 1 1 d . . . . .
C41 C 0.9269(3) 0.1204(3) 1.3170(3) 0.0247(10) Uani 1 1 d . . . . .
C83 C 0.7322(3) 0.0590(2) 1.1828(3) 0.0215(10) Uani 1 1 d . . . . .
C21 C 0.7722(3) 0.4536(3) 1.0947(3) 0.0247(11) Uani 1 1 d . . . . .
C85 C 0.7573(3) 0.4514(3) 1.1704(3) 0.0247(11) Uani 1 1 d . . . . .
C43 C 0.6969(4) 0.4293(3) 1.0410(3) 0.0260(11) Uani 1 1 d . . . . .
C87 C 0.6326(3) 0.4138(3) 1.0820(3) 0.0242(10) Uani 1 1 d . . . . .
C11 C 0.8901(3) 0.1389(3) 0.9578(3) 0.0266(11) Uani 1 1 d . . . . .
H11A H 0.855561 0.097512 0.949954 0.040 Uiso 1 1 calc R U . . .
H11B H 0.921749 0.142761 0.917802 0.040 Uiso 1 1 calc R U . . .
H11C H 0.850945 0.177466 0.954699 0.040 Uiso 1 1 calc R U . . .
C89 C 1.0141(3) 0.0742(3) 1.0441(3) 0.0288(11) Uani 1 1 d . . . . .
H89A H 1.056743 0.073394 1.094727 0.043 Uiso 1 1 calc R U . . .
H89B H 1.044985 0.075218 1.003367 0.043 Uiso 1 1 calc R U . . .
H89C H 0.977275 0.034048 1.038119 0.043 Uiso 1 1 calc R U . . .
C45 C 1.0155(4) 0.1983(3) 1.0478(3) 0.0325(12) Uani 1 1 d . . . . .
H45A H 0.980464 0.239090 1.045119 0.049 Uiso 1 1 calc R U . . .
H45B H 1.045797 0.198939 1.006625 0.049 Uiso 1 1 calc R U . . .
H45C H 1.058736 0.196002 1.098102 0.049 Uiso 1 1 calc R U . . .
C91 C 0.8729(4) 0.1619(3) 1.3606(3) 0.0299(11) Uani 1 1 d . . . . .
H91A H 0.883240 0.209751 1.354381 0.045 Uiso 1 1 calc R U . . .
H91B H 0.890493 0.150279 1.415604 0.045 Uiso 1 1 calc R U . . .
H91C H 0.810490 0.152069 1.339565 0.045 Uiso 1 1 calc R U . . .
C23 C 1.0203(4) 0.1494(3) 1.3427(3) 0.0364(13) Uani 1 1 d . . . . .
H23A H 1.058868 0.123752 1.318542 0.055 Uiso 1 1 calc R U . . .
H23B H 1.041849 0.146304 1.399011 0.055 Uiso 1 1 calc R U . . .
H23C H 1.019439 0.196397 1.326817 0.055 Uiso 1 1 calc R U . . .
C93 C 0.9323(4) 0.0476(3) 1.3446(3) 0.0349(13) Uani 1 1 d . . . . .
H93A H 0.873325 0.028488 1.333515 0.052 Uiso 1 1 calc R U . . .
H93B H 0.959336 0.046037 1.400419 0.052 Uiso 1 1 calc R U . . .
H93C H 0.967885 0.021657 1.317693 0.052 Uiso 1 1 calc R U . . .
C47 C 0.6541(3) 0.0708(3) 1.1128(3) 0.0291(11) Uani 1 1 d . . . . .
H47A H 0.642234 0.118963 1.106603 0.044 Uiso 1 1 calc R U . . .
H47B H 0.602481 0.047794 1.120797 0.044 Uiso 1 1 calc R U . . .
H47C H 0.667661 0.053184 1.066240 0.044 Uiso 1 1 calc R U . . .
C95 C 0.7542(4) -0.0166(3) 1.1845(3) 0.0321(12) Uani 1 1 d . . . . .
H95A H 0.772767 -0.028398 1.138108 0.048 Uiso 1 1 calc R U . . .
H95B H 0.702229 -0.042740 1.185843 0.048 Uiso 1 1 calc R U . . .
H95C H 0.801614 -0.026579 1.230526 0.048 Uiso 1 1 calc R U . . .
C3 C 0.7016(4) 0.0764(3) 1.2546(3) 0.0318(12) Uani 1 1 d . . . . .
H3A H 0.746756 0.063368 1.301046 0.048 Uiso 1 1 calc R U . . .
H3B H 0.647258 0.052174 1.253088 0.048 Uiso 1 1 calc R U . . .
H3C H 0.691053 0.124725 1.255768 0.048 Uiso 1 1 calc R U . . .
C97 C 0.8531(4) 0.4802(3) 1.0759(4) 0.0383(14) Uani 1 1 d . . . . .
H97A H 0.904541 0.469661 1.118290 0.057 Uiso 1 1 calc R U . . .
H97B H 0.848195 0.528879 1.068978 0.057 Uiso 1 1 calc R U . . .
H97C H 0.859439 0.459337 1.028163 0.057 Uiso 1 1 calc R U . . .
C49 C 0.8181(4) 0.4748(3) 1.2444(3) 0.0334(12) Uani 1 1 d . . . . .
H49A H 0.804457 0.521400 1.254089 0.050 Uiso 1 1 calc R U . . .
H49B H 0.878617 0.471877 1.240607 0.050 Uiso 1 1 calc R U . . .
H49C H 0.810988 0.446503 1.287024 0.050 Uiso 1 1 calc R U . . .
C99 C 0.6818(4) 0.4247(3) 0.9545(3) 0.0363(14) Uani 1 1 d . . . . .
H99A H 0.738251 0.422123 0.941769 0.054 Uiso 1 1 calc R U . . .
H99B H 0.649854 0.464433 0.930145 0.054 Uiso 1 1 calc R U . . .
H99C H 0.647394 0.384426 0.935433 0.054 Uiso 1 1 calc R U . . .
C25 C 0.5402(4) 0.3919(3) 1.0457(4) 0.0353(13) Uani 1 1 d . . . . .
H25A H 0.520419 0.362376 1.081505 0.053 Uiso 1 1 calc R U . . .
H25B H 0.537816 0.367616 0.997719 0.053 Uiso 1 1 calc R U . . .
H25C H 0.502031 0.431279 1.034364 0.053 Uiso 1 1 calc R U . . .
C101 C 0.6251(4) 0.4215(3) 1.2248(3) 0.0333(13) Uani 1 1 d . . . . .
H10A H 0.581668 0.385434 1.212418 0.050 Uiso 1 1 calc R U . . .
H10B H 0.595640 0.463937 1.229513 0.050 Uiso 1 1 calc R U . . .
H10C H 0.668054 0.411495 1.273678 0.050 Uiso 1 1 calc R U . . .

loop_
_atom_site_aniso_label
_atom_site_aniso_U_11
_atom_site_aniso_U_22
_atom_site_aniso_U_33
_atom_site_aniso_U_23
_atom_site_aniso_U_13
_atom_site_aniso_U_12
Ni1 0.0237(4) 0.0145(4) 0.0156(3) -0.0009(3) 0.0060(3) -0.0013(3)
Fe1 0.0263(4) 0.0134(4) 0.0194(3) -0.0013(3) 0.0110(3) -0.0030(3)
P1 0.0473(7) 0.0265(7) 0.0275(6) -0.0098(6) 0.0237(6) -0.0172(6)
P4 0.0369(7) 0.0338(8) 0.0192(6) -0.0001(6) 0.0091(5) -0.0069(6)
P6 0.0283(6) 0.0182(7) 0.0471(8) -0.0010(6) 0.0114(6) 0.0008(5)
P8 0.0368(7) 0.0242(7) 0.0376(7) -0.0071(6) 0.0191(6) 0.0003(6)
P10 0.0316(7) 0.0318(8) 0.0326(7) 0.0105(6) 0.0005(5) -0.0014(6)
F1 0.0255(14) 0.0215(15) 0.0333(15) 0.0055(12) 0.0130(12) -0.0028(12)
F4 0.0233(13) 0.0182(15) 0.0270(14) 0.0030(12) 0.0058(11) -0.0006(11)
F6 0.0283(13) 0.0192(15) 0.0277(14) 0.0018(12) 0.0146(11) 0.0016(12)
F8 0.0277(13) 0.0206(15) 0.0282(14) -0.0002(12) 0.0121(11) 0.0034(12)
F10 0.0336(14) 0.0238(16) 0.0272(15) -0.0075(12) 0.0116(12) -0.0040(13)
F12 0.0337(14) 0.0204(15) 0.0276(14) -0.0054(12) 0.0158(12) -0.0116(12)
F14 0.0260(14) 0.0239(16) 0.0266(14) -0.0068(12) 0.0079(11) 0.0037(12)
F16 0.0297(13) 0.0186(15) 0.0272(13) 0.0038(12) 0.0079(11) -0.0051(12)
F18 0.0294(14) 0.0195(15) 0.0320(14) -0.0029(12) 0.0074(12) 0.0049(12)
F20 0.0326(14) 0.0216(16) 0.0238(13) -0.0034(12) 0.0136(11) -0.0039(12)
F22 0.0302(15) 0.0184(16) 0.0501(18) 0.0102(14) 0.0082(14) 0.0059(13)
F24 0.0240(13) 0.0242(16) 0.0263(13) 0.0004(12) 0.0039(11) 0.0077(12)
F26 0.0318(14) 0.0218(15) 0.0299(14) -0.0025(12) 0.0169(12) -0.0069(13)
F28 0.0233(14) 0.0308(18) 0.0363(16) 0.0056(14) -0.0053(12) -0.0078(13)
F30 0.0386(15) 0.0239(16) 0.0278(14) 0.0006(13) 0.0191(12) 0.0069(13)
F32 0.0224(13) 0.0255(16) 0.0295(14) -0.0028(12) 0.0103(11) 0.0073(12)
F34 0.0267(13) 0.0219(15) 0.0307(14) 0.0002(13) 0.0044(11) -0.0058(12)
F36 0.0329(15) 0.0245(16) 0.0363(16) -0.0125(13) 0.0011(13) -0.0051(13)
F38 0.0442(16) 0.0344(19) 0.0329(15) 0.0030(14) 0.0246(14) -0.0001(15)
F40 0.0245(14) 0.0371(19) 0.0346(16) 0.0060(14) 0.0042(12) 0.0095(13)
F5 0.0356(15) 0.0225(16) 0.0292(15) 0.0051(13) 0.0136(12) 0.0086(13)
F21 0.0244(14) 0.0365(18) 0.0280(14) -0.0071(13) 0.0057(11) -0.0105(13)
F11 0.0334(15) 0.0229(16) 0.0332(15) 0.0090(13) 0.0022(12) 0.0061(13)
F23 0.0257(14) 0.0291(17) 0.0449(18) 0.0020(14) -0.0064(13) -0.0019(13)
F3 0.0453(17) 0.048(2) 0.0263(14) 0.0086(15) 0.0220(13) -0.0042(16)
F25 0.0494(18) 0.0282(18) 0.0270(15) 0.0144(13) 0.0124(13) 0.0036(14)
F13 0.0237(13) 0.0324(18) 0.0297(15) -0.0021(14) -0.0052(11) 0.0050(13)
F27 0.0570(19) 0.046(2) 0.0241(14) -0.0107(15) 0.0242(14) 0.0061(17)
F7 0.0544(19) 0.0323(18) 0.0289(15) 0.0043(14) 0.0264(14) -0.0012(15)
F29 0.0511(19) 0.0229(17) 0.0377(17) 0.0131(14) 0.0133(15) -0.0045(15)
F15 0.0259(15) 0.0359(19) 0.0429(18) -0.0008(15) -0.0080(13) 0.0022(14)
F31 0.0463(17) 0.0359(18) 0.0344(16) -0.0034(14) 0.0279(14) 0.0002(15)
F2 0.0413(16) 0.0179(16) 0.0388(16) -0.0103(13) 0.0136(13) -0.0108(13)
F33 0.0495(19) 0.0223(17) 0.0370(17) -0.0121(14) 0.0144(15) 0.0048(14)
F17 0.0475(18) 0.0362(19) 0.0319(16) -0.0172(15) 0.0118(14) -0.0010(16)
F35 0.0543(19) 0.0274(18) 0.0338(17) 0.0175(14) 0.0104(15) -0.0018(15)
F9 0.0392(16) 0.0401(19) 0.0362(17) 0.0041(15) 0.0268(14) 0.0074(15)
F37 0.055(2) 0.0263(18) 0.0337(17) 0.0096(14) -0.0054(15) 0.0093(16)
F19 0.052(2) 0.0240(18) 0.0413(18) -0.0154(15) -0.0057(15) -0.0107(15)
F39 0.058(2) 0.0273(18) 0.0321(16) -0.0143(14) 0.0196(15) -0.0001(15)
C1 0.025(2) 0.020(3) 0.017(2) 0.001(2) 0.0063(18) -0.002(2)
C4 0.025(2) 0.020(3) 0.018(2) 0.0013(19) 0.0097(18) 0.002(2)
C6 0.022(2) 0.014(2) 0.015(2) 0.0005(18) 0.0057(17) 0.0002(18)
C8 0.034(3) 0.017(3) 0.027(3) -0.004(2) 0.012(2) -0.004(2)
C10 0.026(2) 0.017(2) 0.018(2) 0.0024(19) 0.0116(18) -0.0017(19)
C12 0.028(2) 0.017(3) 0.019(2) 0.0021(19) 0.0100(18) -0.003(2)
C14 0.027(2) 0.016(2) 0.027(2) -0.001(2) 0.007(2) -0.006(2)
C16 0.030(2) 0.018(2) 0.026(2) -0.002(2) 0.012(2) -0.003(2)
C18 0.025(2) 0.019(2) 0.019(2) 0.0013(19) 0.0071(18) -0.001(2)
C20 0.025(2) 0.016(2) 0.018(2) 0.0050(18) 0.0081(18) 0.0039(19)
C22 0.019(2) 0.026(3) 0.020(2) -0.002(2) -0.0017(17) 0.004(2)
C24 0.021(2) 0.017(3) 0.020(2) -0.0006(19) 0.0082(18) -0.0004(19)
C26 0.024(2) 0.014(2) 0.016(2) -0.0059(18) 0.0096(17) -0.0004(19)
C28 0.022(2) 0.020(2) 0.019(2) 0.003(2) 0.0069(18) 0.001(2)
C30 0.025(2) 0.016(2) 0.016(2) -0.0025(18) 0.0042(17) -0.0028(19)
C32 0.024(2) 0.017(2) 0.020(2) 0.001(2) 0.0027(17) 0.003(2)
C34 0.030(2) 0.019(3) 0.020(2) -0.0003(19) 0.0100(19) 0.003(2)
C36 0.023(2) 0.018(3) 0.020(2) -0.0004(19) 0.0034(18) -0.0088(19)
C38 0.021(2) 0.016(2) 0.017(2) 0.0031(18) 0.0081(17) 0.0026(18)
C40 0.021(2) 0.015(2) 0.020(2) 0.0017(19) 0.0063(17) 0.0003(18)
C42 0.025(2) 0.026(3) 0.023(2) -0.005(2) 0.0111(18) -0.004(2)
C44 0.023(2) 0.020(3) 0.023(2) -0.005(2) 0.0083(18) -0.005(2)
C46 0.029(2) 0.012(2) 0.030(3) -0.006(2) 0.014(2) -0.002(2)
C48 0.021(2) 0.030(3) 0.024(2) 0.011(2) 0.0064(18) 0.004(2)
C50 0.038(3) 0.015(2) 0.024(2) -0.004(2) 0.014(2) 0.001(2)
C52 0.030(2) 0.012(2) 0.024(2) -0.001(2) 0.006(2) -0.004(2)
C54 0.026(2) 0.021(3) 0.022(2) 0.004(2) 0.0019(19) -0.003(2)
C56 0.018(2) 0.016(2) 0.017(2) -0.0030(18) 0.0049(16) 0.0004(18)
C58 0.042(3) 0.022(3) 0.020(2) -0.005(2) 0.012(2) 0.005(2)
C60 0.043(3) 0.024(3) 0.034(3) 0.010(2) 0.009(2) 0.005(2)
C62 0.038(3) 0.015(3) 0.018(2) 0.0010(19) 0.003(2) 0.007(2)
C64 0.029(2) 0.014(2) 0.019(2) -0.0010(19) 0.0090(18) 0.001(2)
C66 0.027(2) 0.013(2) 0.0117(19) 0.0001(17) 0.0060(17) 0.0030(19)
C68 0.030(2) 0.013(2) 0.019(2) -0.0021(18) 0.0059(19) 0.0002(19)
C70 0.026(2) 0.014(2) 0.016(2) -0.0023(18) 0.0079(18) 0.0000(19)
C72 0.038(3) 0.013(2) 0.023(2) -0.001(2) 0.009(2) 0.001(2)
C74 0.026(2) 0.022(3) 0.018(2) -0.002(2) 0.0106(18) -0.004(2)
C76 0.033(3) 0.038(3) 0.015(2) -0.002(2) 0.0120(19) 0.011(2)
C78 0.030(2) 0.033(3) 0.019(2) 0.003(2) 0.0119(19) -0.007(2)
C80 0.026(2) 0.026(3) 0.021(2) 0.002(2) 0.0038(19) -0.011(2)
C82 0.029(2) 0.024(3) 0.022(2) 0.004(2) 0.0117(19) 0.004(2)
C84 0.038(3) 0.028(3) 0.020(2) 0.001(2) 0.013(2) -0.002(2)
C86 0.021(2) 0.019(3) 0.021(2) 0.0023(19) 0.0071(18) -0.0039(19)
C88 0.037(3) 0.017(3) 0.022(2) -0.001(2) -0.001(2) -0.008(2)
C90 0.025(2) 0.026(3) 0.024(2) -0.010(2) -0.0001(19) 0.001(2)
C92 0.029(2) 0.026(3) 0.030(2) 0.002(2) 0.015(2) 0.002(2)
C94 0.023(2) 0.025(3) 0.021(2) 0.007(2) 0.0036(18) -0.004(2)
C96 0.025(2) 0.016(3) 0.030(3) 0.001(2) 0.010(2) -0.003(2)
C98 0.033(3) 0.019(3) 0.027(2) 0.001(2) 0.014(2) 0.003(2)
C100 0.034(3) 0.019(3) 0.019(2) -0.005(2) 0.0036(19) 0.005(2)
C102 0.021(2) 0.017(2) 0.025(2) 0.002(2) 0.0046(19) 0.0000(19)
C51 0.028(3) 0.023(3) 0.034(3) 0.001(2) 0.011(2) -0.005(2)
C13 0.039(3) 0.015(2) 0.023(2) -0.003(2) 0.012(2) -0.001(2)
C53 0.029(2) 0.028(3) 0.018(2) -0.002(2) 0.0095(19) -0.002(2)
C27 0.031(2) 0.017(2) 0.020(2) 0.000(2) 0.0075(19) -0.007(2)
C55 0.030(2) 0.023(3) 0.019(2) 0.006(2) 0.0035(19) -0.005(2)
C7 0.056(3) 0.028(3) 0.020(3) -0.008(2) 0.014(2) -0.009(3)
C57 0.027(2) 0.020(2) 0.017(2) 0.0019(19) 0.0098(18) 0.000(2)
C29 0.035(3) 0.025(3) 0.052(4) -0.012(3) 0.023(3) -0.001(2)
C59 0.029(2) 0.015(2) 0.015(2) -0.0019(18) 0.0044(18) -0.002(2)
C15 0.025(2) 0.017(3) 0.028(2) 0.003(2) 0.002(2) 0.001(2)
B1 0.022(2) 0.017(3) 0.015(2) 0.001(2) 0.0050(19) 0.000(2)
C61 0.027(3) 0.031(3) 0.046(3) -0.008(3) 0.005(2) -0.001(2)
C31 0.040(3) 0.020(3) 0.026(2) 0.009(2) 0.008(2) -0.002(2)
C63 0.025(2) 0.016(2) 0.019(2) -0.0001(19) 0.0077(18) 0.0053(19)
C2 0.023(2) 0.018(2) 0.019(2) -0.0020(19) 0.0048(18) 0.0044(19)
C65 0.040(3) 0.027(3) 0.038(3) 0.000(2) 0.025(2) -0.004(2)
C33 0.040(3) 0.038(3) 0.032(3) 0.002(2) 0.015(2) 0.008(3)
C67 0.034(3) 0.025(3) 0.018(2) -0.002(2) 0.002(2) -0.011(2)
C17 0.044(3) 0.048(4) 0.014(2) -0.008(2) 0.008(2) -0.015(3)
C69 0.036(3) 0.069(5) 0.025(3) 0.005(3) 0.001(2) 0.011(3)
C35 0.052(4) 0.072(5) 0.030(3) -0.019(3) 0.001(3) -0.028(4)
C71 0.046(3) 0.055(4) 0.020(2) -0.003(3) 0.011(2) -0.006(3)
C9 0.063(4) 0.022(3) 0.038(3) 0.004(2) 0.031(3) 0.012(3)
C73 0.073(5) 0.047(4) 0.050(4) 0.018(3) 0.037(4) 0.038(4)
B2 0.025(2) 0.014(3) 0.018(2) 0.001(2) 0.0083(19) -0.001(2)
C37 0.085(5) 0.027(3) 0.065(4) -0.011(3) 0.048(4) -0.003(3)
C75 0.036(3) 0.014(2) 0.029(3) 0.007(2) 0.019(2) 0.007(2)
Ni2 0.0239(4) 0.0132(4) 0.0168(3) -0.0004(3) 0.0075(3) 0.0002(3)
P5 0.0658(10) 0.0291(8) 0.0385(7) 0.0102(6) 0.0363(7) 0.0186(7)
P3 0.0500(8) 0.0214(7) 0.0465(8) 0.0098(6) 0.0312(7) 0.0007(6)
P7 0.0443(8) 0.0211(7) 0.0362(7) -0.0091(6) -0.0008(6) -0.0003(6)
P2 0.0278(7) 0.0200(7) 0.0849(12) -0.0011(8) 0.0126(7) -0.0020(6)
C19 0.020(2) 0.014(2) 0.017(2) -0.0019(18) 0.0045(17) 0.0028(18)
C77 0.023(2) 0.021(2) 0.020(2) -0.0009(19) 0.0027(18) 0.005(2)
C39 0.019(2) 0.014(2) 0.014(2) -0.0026(17) 0.0018(16) -0.0007(18)
C79 0.026(2) 0.012(2) 0.013(2) 0.0008(17) 0.0015(17) 0.0027(18)
C5 0.026(2) 0.014(2) 0.019(2) -0.0009(18) 0.0086(18) 0.0003(19)
Fe2 0.0278(4) 0.0115(4) 0.0197(4) 0.0000(3) 0.0114(3) 0.0009(3)
P9 0.0687(10) 0.0284(8) 0.0222(6) -0.0050(6) -0.0030(6) 0.0131(8)
C81 0.022(2) 0.021(3) 0.025(2) -0.003(2) 0.0078(18) 0.002(2)
C41 0.035(3) 0.022(3) 0.016(2) 0.0010(19) 0.0047(19) -0.001(2)
C83 0.028(2) 0.012(2) 0.027(2) -0.0010(19) 0.011(2) -0.0067(19)
C21 0.032(3) 0.015(3) 0.031(3) 0.002(2) 0.016(2) 0.002(2)
C85 0.035(3) 0.013(2) 0.030(3) 0.001(2) 0.015(2) 0.001(2)
C43 0.045(3) 0.012(2) 0.025(3) 0.007(2) 0.016(2) 0.006(2)
C87 0.032(3) 0.013(2) 0.030(3) 0.006(2) 0.012(2) 0.004(2)
C11 0.031(2) 0.032(3) 0.018(2) 0.000(2) 0.0082(19) 0.003(2)
C89 0.025(2) 0.025(3) 0.038(3) -0.004(2) 0.012(2) 0.006(2)
C45 0.034(3) 0.027(3) 0.042(3) -0.014(2) 0.020(2) -0.009(2)
C91 0.047(3) 0.025(3) 0.020(2) -0.001(2) 0.012(2) 0.003(2)
C23 0.041(3) 0.043(4) 0.023(2) -0.003(2) 0.004(2) -0.002(3)
C93 0.051(3) 0.026(3) 0.023(2) 0.002(2) 0.001(2) 0.006(3)
C47 0.024(2) 0.030(3) 0.034(3) 0.001(2) 0.007(2) -0.010(2)
C95 0.040(3) 0.016(3) 0.042(3) 0.001(2) 0.012(2) -0.001(2)
C3 0.038(3) 0.032(3) 0.030(3) -0.003(2) 0.016(2) -0.003(2)
C97 0.044(3) 0.028(3) 0.053(4) 0.001(3) 0.031(3) -0.007(3)
C49 0.045(3) 0.019(3) 0.034(3) -0.001(2) 0.007(2) -0.003(2)
C99 0.063(4) 0.025(3) 0.022(3) 0.004(2) 0.013(3) 0.002(3)
C25 0.035(3) 0.029(3) 0.041(3) 0.003(3) 0.007(2) 0.004(2)
C101 0.047(3) 0.025(3) 0.038(3) 0.002(2) 0.030(3) 0.003(3)

loop_
_atom_type_symbol
_atom_type_description
_atom_type_scat_dispersion_real
_atom_type_scat_dispersion_imag
_atom_type_scat_source
C C 0.0181 0.0091 'International Tables Vol C Tables 4.2.6.8 and 6.1.1.4'
H H 0.0000 0.0000 'International Tables Vol C Tables 4.2.6.8 and 6.1.1.4'
B B 0.0090 0.0039 'International Tables Vol C Tables 4.2.6.8 and 6.1.1.4'
F F 0.0727 0.0534 'International Tables Vol C Tables 4.2.6.8 and 6.1.1.4'
Fe Fe -1.1336 3.1974 'International Tables Vol C Tables 4.2.6.8 and 6.1.1.4'
Ni Ni -3.0029 0.5091 'International Tables Vol C Tables 4.2.6.8 and 6.1.1.4'
P P 0.2955 0.4335 'International Tables Vol C Tables 4.2.6.8 and 6.1.1.4'

loop_
_exptl_crystal_face_index_h
_exptl_crystal_face_index_k
_exptl_crystal_face_index_l
_exptl_crystal_face_perp_dist
7 -8 3 0.0792
1 -12 -3 0.1349
-1 12 3 0.0844
6 4 6 0.1391
-6 -4 -6 0.1391
5 3 -11 0.1293
-6 6 9 0.1340
-4 12 2 0.1010
-2 -10 8 0.0865
-5 -4 11 0.1232
0 -12 4 0.0732
6 -5 -10 0.1515
4 -12 -2 0.1220
0 2 -11 0.1242
-3 10 7 0.0986
-2 3 11 0.1108
2 -10 6 0.0639
10 1 -4 0.0909
-10 -2 2 0.1611
-10 4 2 0.1396
-3 0 -10 0.1202
-8 7 -2 0.1319
-10 3 0 0.1345
-10 -1 4 0.1504

loop_
_geom_angle_atom_site_label_1
_geom_angle_atom_site_label_2
_geom_angle_atom_site_label_3
_geom_angle
_geom_angle_site_symmetry_1
_geom_angle_site_symmetry_3
_geom_angle_publ_flag
P1 Ni1 P4 91.17(6) . . ?
P1 Ni1 P10 55.09(6) . . ?
P4 Ni1 P10 80.81(5) . . ?
P6 Ni1 P1 53.78(6) . . ?
P6 Ni1 P4 55.85(5) . . ?
P6 Ni1 P10 91.06(6) . . ?
C36 Ni1 P1 97.67(13) . . ?
C36 Ni1 P4 159.53(13) . . ?
C36 Ni1 P6 116.06(14) . . ?
C36 Ni1 P10 119.33(13) . . ?
C68 Ni1 P1 113.46(13) . . ?
C68 Ni1 P4 149.58(14) . . ?
C68 Ni1 P6 153.97(14) . . ?
C68 Ni1 P10 98.37(14) . . ?
C68 Ni1 C36 38.70(19) . . ?
C68 Ni1 C80 64.0(2) . . ?
C68 Ni1 C13 39.33(18) . . ?
C68 Ni1 C67 65.53(19) . . ?
C80 Ni1 P1 116.00(15) . . ?
C80 Ni1 P4 122.11(14) . . ?
C80 Ni1 P6 99.31(16) . . ?
C80 Ni1 P10 156.83(14) . . ?
C80 Ni1 C36 37.58(18) . . ?
C13 Ni1 P1 151.47(14) . . ?
C13 Ni1 P4 112.46(14) . . ?
C13 Ni1 P6 153.71(15) . . ?
C13 Ni1 P10 111.24(15) . . ?
C13 Ni1 C36 65.72(19) . . ?
C13 Ni1 C80 65.5(2) . . ?
C67 Ni1 P1 154.50(15) . . ?
C67 Ni1 P4 99.94(14) . . ?
C67 Ni1 P6 115.08(15) . . ?
C67 Ni1 P10 149.17(16) . . ?
C67 Ni1 C36 65.08(18) . . ?
C67 Ni1 C80 39.1(2) . . ?
C67 Ni1 C13 39.8(2) . . ?
P1 Fe1 P4 89.49(5) . . ?
P1 Fe1 P6 54.97(6) . . ?
P1 Fe1 P10 54.41(6) . . ?
P6 Fe1 P4 54.58(5) . . ?
P6 Fe1 P10 89.39(6) . . ?
P8 Fe1 P1 103.60(6) . . ?
P8 Fe1 P4 53.47(5) . . ?
P8 Fe1 P6 103.84(6) . . ?
P8 Fe1 P10 53.25(6) . . ?
P10 Fe1 P4 76.44(5) . . ?
C8 Fe1 P1 93.48(15) . . ?
C8 Fe1 P4 172.66(16) . . ?
C8 Fe1 P6 122.43(15) . . ?
C8 Fe1 P8 131.87(15) . . ?
C8 Fe1 P10 110.71(16) . . ?
C8 Fe1 C16 39.03(19) . . ?
C8 Fe1 C46 39.7(2) . . ?
C8 Fe1 C96 66.1(2) . . ?
C16 Fe1 P1 123.64(14) . . ?
C16 Fe1 P4 142.00(14) . . ?
C16 Fe1 P6 158.88(15) . . ?
C16 Fe1 P8 96.94(15) . . ?
C16 Fe1 P10 106.34(15) . . ?
C16 Fe1 C46 66.1(2) . . ?
C16 Fe1 C96 39.8(2) . . ?
C46 Fe1 P1 97.59(14) . . ?
C46 Fe1 P4 133.20(15) . . ?
C46 Fe1 P6 92.84(14) . . ?
C46 Fe1 P8 158.08(14) . . ?
C46 Fe1 P10 142.54(15) . . ?
C46 Fe1 C96 65.95(19) . . ?
C52 Fe1 P1 132.18(15) . . ?
C52 Fe1 P4 106.79(14) . . ?
C52 Fe1 P6 98.53(15) . . ?
C52 Fe1 P8 122.43(15) . . ?
C52 Fe1 P10 171.90(15) . . ?
C52 Fe1 C8 66.3(2) . . ?
C52 Fe1 C16 66.4(2) . . ?
C52 Fe1 C46 39.3(2) . . ?
C52 Fe1 C96 39.4(2) . . ?
C96 Fe1 P1 159.50(15) . . ?
C96 Fe1 P4 110.60(15) . . ?
C96 Fe1 P6 134.04(15) . . ?
C96 Fe1 P8 92.14(14) . . ?
C96 Fe1 P10 132.62(14) . . ?
Fe1 P1 Ni1 90.23(5) . . ?
P6 P1 Ni1 62.79(6) . . ?
P6 P1 Fe1 62.76(5) . . ?
P6 P1 P10 102.59(7) . . ?
P10 P1 Ni1 62.86(6) . . ?
P10 P1 Fe1 66.93(6) . . ?
Ni1 P4 Fe1 85.86(5) . . ?
P6 P4 Ni1 61.74(5) . . ?
P6 P4 Fe1 58.68(5) . . ?
P8 P4 Ni1 91.09(6) . . ?
P8 P4 Fe1 57.72(5) . . ?
P8 P4 P6 111.51(7) . . ?
Fe1 P6 Ni1 90.31(5) . . ?
P1 P6 Ni1 63.43(6) . . ?
P1 P6 Fe1 62.27(5) . . ?
P1 P6 P4 102.17(8) . . ?
P4 P6 Ni1 62.42(6) . . ?
P4 P6 Fe1 66.74(5) . . ?
P4 P8 Fe1 68.81(6) . . ?
P10 P8 Fe1 68.78(6) . . ?
P10 P8 P4 91.92(7) . . ?
Ni1 P10 Fe1 85.69(5) . . ?
P1 P10 Ni1 62.05(5) . . ?
P1 P10 Fe1 58.67(5) . . ?
P8 P10 Ni1 90.95(7) . . ?
P8 P10 Fe1 57.97(5) . . ?
P8 P10 P1 111.87(8) . . ?
F6 C1 C6 122.1(4) . . ?
F6 C1 C42 114.9(4) . . ?
C42 C1 C6 123.0(5) . . ?
F12 C4 C14 115.0(4) . . ?
F12 C4 C40 120.8(4) . . ?
C14 C4 C40 124.2(4) . . ?
C1 C6 B2 125.3(4) . . ?
C74 C6 C1 114.1(4) . . ?
C74 C6 B2 120.1(4) . . ?
C16 C8 Fe1 70.5(3) . . ?
C16 C8 C46 108.1(4) . . ?
C16 C8 C7 125.4(5) . . ?
C46 C8 Fe1 70.2(3) . . ?
C46 C8 C7 126.5(5) . . ?
C7 C8 Fe1 127.0(4) . . ?
C12 C10 C28 113.5(4) . . ?
C12 C10 B2 127.8(4) . . ?
C28 C10 B2 118.3(4) . . ?
F18 C12 C10 121.1(4) . . ?
F18 C12 C48 115.4(4) . . ?
C48 C12 C10 123.4(5) . . ?
F2 C14 C4 120.4(4) . . ?
F2 C14 C58 119.7(5) . . ?
C58 C14 C4 119.9(5) . . ?
C8 C16 Fe1 70.5(3) . . ?
C8 C16 C96 108.0(4) . . ?
C8 C16 C61 125.8(5) . . ?
C96 C16 Fe1 70.2(3) . . ?
C96 C16 C61 126.1(5) . . ?
C61 C16 Fe1 128.2(4) . . ?
F26 C18 C40 118.9(4) . . ?
F26 C18 C98 116.2(4) . . ?
C98 C18 C40 124.9(5) . . ?
F24 C20 C54 116.4(4) . . ?
F24 C20 C66 118.9(4) . . ?
C54 C20 C66 124.7(5) . . ?
F13 C22 C34 121.2(5) . . ?
F13 C22 C44 119.9(4) . . ?
C44 C22 C34 118.8(4) . . ?
F32 C24 C50 115.2(4) . . ?
F32 C24 C66 120.4(4) . . ?
C50 C24 C66 124.4(4) . . ?
C38 C26 B2 125.6(4) . . ?
C59 C26 C38 113.5(4) . . ?
C59 C26 B2 120.4(4) . . ?
F14 C28 C10 119.7(4) . . ?
F14 C28 C27 115.8(4) . . ?
C27 C28 C10 124.5(5) . . ?
C64 C30 B1 118.6(4) . . ?
C102 C30 C64 113.5(4) . . ?
C102 C30 B1 127.6(4) . . ?
F10 C32 C100 116.2(5) . . ?
F10 C32 C2 118.9(4) . . ?
C100 C32 C2 124.9(5) . . ?
F11 C34 C22 119.9(4) . . ?
F11 C34 C56 120.9(5) . . ?
C56 C34 C22 119.1(5) . . ?
C68 C36 Ni1 66.8(3) . . ?
C68 C36 C86 126.9(4) . . ?
C80 C36 Ni1 69.8(3) . . ?
C80 C36 C68 105.8(4) . . ?
C80 C36 C86 126.9(4) . . ?
C86 C36 Ni1 133.4(3) . . ?
F1 C38 C26 122.0(4) . . ?
F1 C38 C72 114.4(4) . . ?
C72 C38 C26 123.6(4) . . ?
C4 C40 C18 112.6(4) . . ?
C4 C40 B2 126.9(4) . . ?
C18 C40 B2 119.9(4) . . ?
F9 C42 C1 119.4(5) . . ?
F9 C42 C78 120.5(4) . . ?
C78 C42 C1 120.1(5) . . ?
F21 C44 C22 119.2(4) . . ?
F21 C44 C57 121.0(5) . . ?
C57 C44 C22 119.8(4) . . ?
C8 C46 Fe1 70.1(3) . . ?
C8 C46 C29 125.8(5) . . ?
C52 C46 Fe1 69.7(3) . . ?
C52 C46 C8 107.7(4) . . ?
C52 C46 C29 126.3(5) . . ?
C29 C46 Fe1 128.5(4) . . ?
F40 C48 C12 120.3(5) . . ?
F40 C48 C94 118.9(4) . . ?
C94 C48 C12 120.7(5) . . ?
F33 C50 C24 120.5(5) . . ?
F33 C50 C88 119.8(5) . . ?
C88 C50 C24 119.7(5) . . ?
C46 C52 Fe1 71.0(3) . . ?
C46 C52 C60 126.4(5) . . ?
C46 C52 C96 108.6(4) . . ?
C60 C52 Fe1 126.0(4) . . ?
C96 C52 Fe1 71.0(3) . . ?
C96 C52 C60 125.0(5) . . ?
F23 C54 C20 121.2(5) . . ?
F23 C54 C88 119.3(4) . . ?
C20 C54 C88 119.5(5) . . ?
F4 C56 C34 115.9(4) . . ?
F4 C56 C70 118.9(4) . . ?
C34 C56 C70 125.2(4) . . ?
F39 C58 C14 120.4(5) . . ?
F39 C58 C98 120.8(5) . . ?
C98 C58 C14 118.8(5) . . ?
C52 C60 H60A 109.5 . . ?
C52 C60 H60B 109.5 . . ?
C52 C60 H60C 109.5 . . ?
H60A C60 H60B 109.5 . . ?
H60A C60 H60C 109.5 . . ?
H60B C60 H60C 109.5 . . ?
F37 C62 C72 120.4(5) . . ?
F37 C62 C90 121.2(5) . . ?
C90 C62 C72 118.4(5) . . ?
F30 C64 C30 119.8(4) . . ?
F30 C64 C84 115.6(4) . . ?
C84 C64 C30 124.6(5) . . ?
C20 C66 B1 120.3(4) . . ?
C24 C66 C20 112.8(4) . . ?
C24 C66 B1 126.3(4) . . ?
Ni1 C68 H68 120.3 . . ?
C36 C68 Ni1 74.5(3) . . ?
C36 C68 H68 124.3 . . ?
C36 C68 C13 111.5(4) . . ?
C13 C68 Ni1 72.5(3) . . ?
C13 C68 H68 124.3 . . ?
C56 C70 B1 119.2(4) . . ?
C57 C70 C56 113.0(4) . . ?
C57 C70 B1 127.2(4) . . ?
F29 C72 C38 120.8(5) . . ?
F29 C72 C62 119.0(5) . . ?
C62 C72 C38 120.2(5) . . ?
F5 C74 C6 119.6(4) . . ?
F5 C74 C55 116.3(5) . . ?
C55 C74 C6 124.0(5) . . ?
F27 C76 C82 120.3(5) . . ?
F27 C76 C100 120.8(5) . . ?
C82 C76 C100 118.9(4) . . ?
F3 C78 C42 120.0(5) . . ?
F3 C78 C55 120.6(5) . . ?
C55 C78 C42 119.4(4) . . ?
Ni1 C80 H80 124.5 . . ?
C36 C80 Ni1 72.6(3) . . ?
C36 C80 H80 124.9 . . ?
C36 C80 C67 110.2(4) . . ?
C67 C80 Ni1 69.6(3) . . ?
C67 C80 H80 124.9 . . ?
F38 C82 C76 119.4(4) . . ?
F38 C82 C63 120.6(5) . . ?
C76 C82 C63 120.0(5) . . ?
F7 C84 C64 121.3(5) . . ?
F7 C84 C31 119.6(5) . . ?
C64 C84 C31 119.1(5) . . ?
C36 C86 C92 111.3(4) . . ?
C36 C86 C51 106.4(4) . . ?
C36 C86 C53 111.6(4) . . ?
C92 C86 C51 109.3(4) . . ?
C92 C86 C53 109.8(4) . . ?
C53 C86 C51 108.3(4) . . ?
F19 C88 C50 120.3(5) . . ?
F19 C88 C54 120.7(5) . . ?
C50 C88 C54 118.9(5) . . ?
F15 C90 C62 119.2(5) . . ?
F15 C90 C59 120.8(5) . . ?
C62 C90 C59 119.9(5) . . ?
C86 C92 H92A 109.5 . . ?
C86 C92 H92B 109.5 . . ?
C86 C92 H92C 109.5 . . ?
H92A C92 H92B 109.5 . . ?
H92A C92 H92C 109.5 . . ?
H92B C92 H92C 109.5 . . ?
F28 C94 C48 121.3(4) . . ?
F28 C94 C27 120.3(5) . . ?
C48 C94 C27 118.4(4) . . ?
C16 C96 Fe1 70.0(3) . . ?
C16 C96 C65 126.5(5) . . ?
C52 C96 Fe1 69.6(3) . . ?
C52 C96 C16 107.6(4) . . ?
C52 C96 C65 125.8(5) . . ?
C65 C96 Fe1 128.5(4) . . ?
F31 C98 C18 120.4(5) . . ?
F31 C98 C58 120.1(5) . . ?
C18 C98 C58 119.4(5) . . ?
F17 C100 C32 121.4(5) . . ?
F17 C100 C76 119.5(4) . . ?
C32 C100 C76 119.1(5) . . ?
F8 C102 C30 121.4(4) . . ?
F8 C102 C15 114.7(4) . . ?
C30 C102 C15 123.9(5) . . ?
C86 C51 H51A 109.5 . . ?
C86 C51 H51B 109.5 . . ?
C86 C51 H51C 109.5 . . ?
H51A C51 H51B 109.5 . . ?
H51A C51 H51C 109.5 . . ?
H51B C51 H51C 109.5 . . ?
C68 C13 Ni1 68.2(3) . . ?
C68 C13 C67 105.0(4) . . ?
C68 C13 C9 120.7(5) . . ?
C67 C13 Ni1 69.6(3) . . ?
C67 C13 C9 133.8(5) . . ?
C9 C13 Ni1 132.2(4) . . ?
C86 C53 H53A 109.5 . . ?
C86 C53 H53B 109.5 . . ?
C86 C53 H53C 109.5 . . ?
H53A C53 H53B 109.5 . . ?
H53A C53 H53C 109.5 . . ?
H53B C53 H53C 109.5 . . ?
F36 C27 C28 120.7(5) . . ?
F36 C27 C94 120.0(4) . . ?
C94 C27 C28 119.3(5) . . ?
F25 C55 C74 120.6(5) . . ?
F25 C55 C78 120.1(4) . . ?
C78 C55 C74 119.3(5) . . ?
C8 C7 H7A 109.5 . . ?
C8 C7 H7B 109.5 . . ?
C8 C7 H7C 109.5 . . ?
H7A C7 H7B 109.5 . . ?
H7A C7 H7C 109.5 . . ?
H7B C7 H7C 109.5 . . ?
F16 C57 C44 114.7(4) . . ?
F16 C57 C70 121.3(4) . . ?
C44 C57 C70 124.0(5) . . ?
C46 C29 H29A 109.5 . . ?
C46 C29 H29B 109.5 . . ?
C46 C29 H29C 109.5 . . ?
H29A C29 H29B 109.5 . . ?
H29A C29 H29C 109.5 . . ?
H29B C29 H29C 109.5 . . ?
F34 C59 C26 119.2(4) . . ?
F34 C59 C90 116.3(4) . . ?
C90 C59 C26 124.4(5) . . ?
F22 C15 C102 120.6(5) . . ?
F22 C15 C31 119.3(5) . . ?
C31 C15 C102 120.0(5) . . ?
C66 B1 C30 101.6(3) . . ?
C66 B1 C70 114.5(4) . . ?
C66 B1 C2 113.9(4) . . ?
C70 B1 C30 113.4(4) . . ?
C2 B1 C30 114.3(4) . . ?
C2 B1 C70 99.9(3) . . ?
C16 C61 H61A 109.5 . . ?
C16 C61 H61B 109.5 . . ?
C16 C61 H61C 109.5 . . ?
H61A C61 H61B 109.5 . . ?
H61A C61 H61C 109.5 . . ?
H61B C61 H61C 109.5 . . ?
F35 C31 C84 119.9(5) . . ?
F35 C31 C15 121.3(5) . . ?
C15 C31 C84 118.7(5) . . ?
F20 C63 C82 114.6(4) . . ?
F20 C63 C2 120.9(4) . . ?
C82 C63 C2 124.5(5) . . ?
C32 C2 B1 120.4(4) . . ?
C63 C2 C32 112.6(4) . . ?
C63 C2 B1 126.3(4) . . ?
C96 C65 H65A 109.5 . . ?
C96 C65 H65B 109.5 . . ?
C96 C65 H65C 109.5 . . ?
H65A C65 H65B 109.5 . . ?
H65A C65 H65C 109.5 . . ?
H65B C65 H65C 109.5 . . ?
H33A C33 H33B 109.5 . . ?
H33A C33 H33C 109.5 . . ?
H33B C33 H33C 109.5 . . ?
C9 C33 H33A 109.5 . . ?
C9 C33 H33B 109.5 . . ?
C9 C33 H33C 109.5 . . ?
C80 C67 Ni1 71.3(3) . . ?
C80 C67 C13 107.3(4) . . ?
C80 C67 C17 117.5(5) . . ?
C13 C67 Ni1 70.6(3) . . ?
C13 C67 C17 134.2(5) . . ?
C17 C67 Ni1 131.4(4) . . ?
C67 C17 C35 106.0(5) . . ?
C67 C17 C71 117.1(5) . . ?
C69 C17 C67 110.9(5) . . ?
C69 C17 C35 106.1(5) . . ?
C69 C17 C71 105.6(5) . . ?
C71 C17 C35 110.7(5) . . ?
C17 C69 H69A 109.5 . . ?
C17 C69 H69B 109.5 . . ?
C17 C69 H69C 109.5 . . ?
H69A C69 H69B 109.5 . . ?
H69A C69 H69C 109.5 . . ?
H69B C69 H69C 109.5 . . ?
C17 C35 H35A 109.5 . . ?
C17 C35 H35B 109.5 . . ?
C17 C35 H35C 109.5 . . ?
H35A C35 H35B 109.5 . . ?
H35A C35 H35C 109.5 . . ?
H35B C35 H35C 109.5 . . ?
C17 C71 H71A 109.5 . . ?
C17 C71 H71B 109.5 . . ?
C17 C71 H71C 109.5 . . ?
H71A C71 H71B 109.5 . . ?
H71A C71 H71C 109.5 . . ?
H71B C71 H71C 109.5 . . ?
C13 C9 C33 114.0(5) . . ?
C13 C9 C37 107.6(5) . . ?
C33 C9 C37 110.0(5) . . ?
C73 C9 C13 110.1(5) . . ?
C73 C9 C33 108.2(5) . . ?
C73 C9 C37 106.7(6) . . ?
C9 C73 H73A 109.5 . . ?
C9 C73 H73B 109.5 . . ?
C9 C73 H73C 109.5 . . ?
H73A C73 H73B 109.5 . . ?
H73A C73 H73C 109.5 . . ?
H73B C73 H73C 109.5 . . ?
C6 B2 C10 101.7(3) . . ?
C6 B2 C40 114.0(4) . . ?
C10 B2 C40 112.8(4) . . ?
C26 B2 C6 113.5(4) . . ?
C26 B2 C10 114.4(4) . . ?
C26 B2 C40 101.1(3) . . ?
C9 C37 H37A 109.5 . . ?
C9 C37 H37B 109.5 . . ?
C9 C37 H37C 109.5 . . ?
H37A C37 H37B 109.5 . . ?
H37A C37 H37C 109.5 . . ?
H37B C37 H37C 109.5 . . ?
C85 C75 Fe2 69.4(3) . . ?
C85 C75 C87 108.1(4) . . ?
C85 C75 C101 125.9(5) . . ?
C87 C75 Fe2 70.4(3) . . ?
C87 C75 C101 125.9(5) . . ?
C101 C75 Fe2 128.9(4) . . ?
P5 Ni2 P3 84.53(5) . . ?
P5 Ni2 P7 49.18(6) . . ?
P5 Ni2 P9 85.39(6) . . ?
P7 Ni2 P3 48.41(5) . . ?
P2 Ni2 P5 50.38(6) . . ?
P2 Ni2 P3 85.76(5) . . ?
P2 Ni2 P7 85.76(6) . . ?
P2 Ni2 P9 50.18(6) . . ?
C19 Ni2 P5 98.61(12) . . ?
C19 Ni2 P3 161.73(12) . . ?
C19 Ni2 P7 121.69(12) . . ?
C19 Ni2 P2 110.18(13) . . ?
C19 Ni2 C79 64.03(16) . . ?
C19 Ni2 C5 64.57(17) . . ?
C19 Ni2 P9 148.98(12) . . ?
C77 Ni2 P5 121.30(13) . . ?
C77 Ni2 P3 150.98(13) . . ?
C77 Ni2 P7 159.25(13) . . ?
C77 Ni2 P2 100.48(14) . . ?
C77 Ni2 C19 37.59(17) . . ?
C77 Ni2 C79 37.84(18) . . ?
C77 Ni2 C5 63.49(18) . . ?
C77 Ni2 P9 115.19(13) . . ?
C39 Ni2 P5 110.53(12) . . ?
C39 Ni2 P3 124.27(12) . . ?
C39 Ni2 P7 101.51(12) . . ?
C39 Ni2 P2 145.51(13) . . ?
C39 Ni2 C19 37.85(17) . . ?
C39 Ni2 C77 62.44(17) . . ?
C39 Ni2 C79 63.59(16) . . ?
C39 Ni2 C5 38.56(17) . . ?
C39 Ni2 P9 162.96(13) . . ?
C79 Ni2 P5 159.14(13) . . ?
C79 Ni2 P3 115.65(12) . . ?
C79 Ni2 P7 149.20(13) . . ?
C79 Ni2 P2 122.26(13) . . ?
C79 Ni2 P9 103.61(12) . . ?
C5 Ni2 P5 146.45(13) . . ?
C5 Ni2 P3 103.21(12) . . ?
C5 Ni2 P7 113.13(13) . . ?
C5 Ni2 P2 160.59(13) . . ?
C5 Ni2 C79 38.33(17) . . ?
C5 Ni2 P9 124.45(12) . . ?
P9 Ni2 P3 48.92(6) . . ?
P9 Ni2 P7 84.07(5) . . ?
P7 P5 Ni2 66.69(6) . . ?
P7 P5 P2 108.14(9) . . ?
P7 P5 Fe2 63.50(6) . . ?
P2 P5 Ni2 63.93(6) . . ?
P2 P5 Fe2 63.54(6) . . ?
Fe2 P5 Ni2 85.15(5) . . ?
P7 P3 Ni2 65.44(6) . . ?
P7 P3 Fe2 63.14(6) . . ?
P7 P3 P9 107.63(9) . . ?
Fe2 P3 Ni2 83.21(5) . . ?
P9 P3 Ni2 64.25(6) . . ?
P9 P3 Fe2 62.47(6) . . ?
P5 P7 Ni2 64.13(6) . . ?
P5 P7 Fe2 62.87(6) . . ?
P3 P7 Ni2 66.15(6) . . ?
P3 P7 P5 108.42(9) . . ?
P3 P7 Fe2 63.64(6) . . ?
Fe2 P7 Ni2 83.73(5) . . ?
P5 P2 Ni2 65.69(6) . . ?
P5 P2 Fe2 62.62(6) . . ?
Fe2 P2 Ni2 85.57(5) . . ?
P9 P2 Ni2 66.13(6) . . ?
P9 P2 P5 107.17(9) . . ?
P9 P2 Fe2 62.44(6) . . ?
C77 C19 Ni2 70.3(3) . . ?
C77 C19 C39 105.4(4) . . ?
C77 C19 C81 126.0(4) . . ?
C39 C19 Ni2 69.4(3) . . ?
C39 C19 C81 127.9(4) . . ?
C81 C19 Ni2 132.1(3) . . ?
Ni2 C77 H77 122.5 . . ?
C19 C77 Ni2 72.1(3) . . ?
C19 C77 H77 124.3 . . ?
C19 C77 C79 111.4(4) . . ?
C79 C77 Ni2 72.7(3) . . ?
C79 C77 H77 124.3 . . ?
Ni2 C39 H39 121.8 . . ?
C19 C39 Ni2 72.8(3) . . ?
C19 C39 H39 124.5 . . ?
C19 C39 C5 111.0(4) . . ?
C5 C39 Ni2 72.5(3) . . ?
C5 C39 H39 124.5 . . ?
C77 C79 Ni2 69.5(3) . . ?
C77 C79 C5 106.4(4) . . ?
C77 C79 C41 120.7(4) . . ?
C5 C79 Ni2 70.2(3) . . ?
C5 C79 C41 132.2(4) . . ?
C41 C79 Ni2 131.8(3) . . ?
C39 C5 Ni2 69.0(3) . . ?
C39 C5 C79 105.8(4) . . ?
C39 C5 C83 118.1(4) . . ?
C79 C5 Ni2 71.5(3) . . ?
C79 C5 C83 135.5(4) . . ?
C83 C5 Ni2 130.0(3) . . ?
C75 Fe2 P5 162.09(15) . . ?
C75 Fe2 P3 97.26(14) . . ?
C75 Fe2 P7 124.37(16) . . ?
C75 Fe2 P2 138.83(17) . . ?
C75 Fe2 P9 103.72(15) . . ?
C75 Fe2 C87 39.8(2) . . ?
P5 Fe2 P3 93.68(6) . . ?
P5 Fe2 P7 53.62(6) . . ?
P5 Fe2 P2 53.84(7) . . ?
P7 Fe2 P3 53.22(6) . . ?
P7 Fe2 P2 93.67(6) . . ?
P2 Fe2 P3 93.76(6) . . ?
P9 Fe2 P5 94.18(6) . . ?
P9 Fe2 P3 53.61(6) . . ?
P9 Fe2 P7 93.54(6) . . ?
P9 Fe2 P2 53.87(7) . . ?
C21 Fe2 C75 67.03(19) . . ?
C21 Fe2 P5 102.51(14) . . ?
C21 Fe2 P3 163.81(15) . . ?
C21 Fe2 P7 138.57(16) . . ?
C21 Fe2 P2 95.93(15) . . ?
C21 Fe2 P9 124.24(16) . . ?
C21 Fe2 C87 66.6(2) . . ?
C85 Fe2 C75 40.0(2) . . ?
C85 Fe2 P5 138.40(15) . . ?
C85 Fe2 P3 124.49(15) . . ?
C85 Fe2 P7 163.44(16) . . ?
C85 Fe2 P2 102.90(16) . . ?
C85 Fe2 P9 96.21(15) . . ?
C85 Fe2 C21 40.4(2) . . ?
C85 Fe2 C43 67.4(2) . . ?
C85 Fe2 C87 67.1(2) . . ?
C43 Fe2 C75 67.3(2) . . ?
C43 Fe2 P5 95.26(15) . . ?
C43 Fe2 P3 139.57(17) . . ?
C43 Fe2 P7 103.54(16) . . ?
C43 Fe2 P2 122.93(16) . . ?
C43 Fe2 P9 162.90(17) . . ?
C43 Fe2 C21 39.4(2) . . ?
C43 Fe2 C87 40.2(2) . . ?
C87 Fe2 P5 123.42(15) . . ?
C87 Fe2 P3 104.20(15) . . ?
C87 Fe2 P7 96.91(16) . . ?
C87 Fe2 P2 162.04(15) . . ?
C87 Fe2 P9 139.26(15) . . ?
P3 P9 Ni2 66.83(6) . . ?
P3 P9 P2 108.62(8) . . ?
P3 P9 Fe2 63.92(6) . . ?
P2 P9 Ni2 63.69(6) . . ?
P2 P9 Fe2 63.68(6) . . ?
Fe2 P9 Ni2 84.98(5) . . ?
C19 C81 C11 111.8(4) . . ?
C19 C81 C89 106.2(4) . . ?
C19 C81 C45 111.7(4) . . ?
C11 C81 C89 109.2(4) . . ?
C45 C81 C11 110.0(5) . . ?
C45 C81 C89 107.7(4) . . ?
C91 C41 C79 115.0(4) . . ?
C23 C41 C79 110.0(4) . . ?
C23 C41 C91 105.3(4) . . ?
C93 C41 C79 109.6(4) . . ?
C93 C41 C91 109.7(4) . . ?
C93 C41 C23 106.9(5) . . ?
C5 C83 C95 107.0(4) . . ?
C47 C83 C5 111.5(4) . . ?
C47 C83 C95 107.2(4) . . ?
C3 C83 C5 115.2(4) . . ?
C3 C83 C47 106.8(4) . . ?
C3 C83 C95 108.9(4) . . ?
C85 C21 Fe2 69.4(3) . . ?
C85 C21 C97 125.6(5) . . ?
C43 C21 Fe2 70.0(3) . . ?
C43 C21 C85 108.5(4) . . ?
C43 C21 C97 125.9(5) . . ?
C97 C21 Fe2 128.4(4) . . ?
C75 C85 Fe2 70.6(3) . . ?
C75 C85 C21 107.6(5) . . ?
C75 C85 C49 125.3(5) . . ?
C21 C85 Fe2 70.3(3) . . ?
C21 C85 C49 127.0(5) . . ?
C49 C85 Fe2 128.0(4) . . ?
C21 C43 Fe2 70.6(3) . . ?
C21 C43 C87 108.1(4) . . ?
C21 C43 C99 127.1(5) . . ?
C87 C43 Fe2 70.6(3) . . ?
C87 C43 C99 124.7(5) . . ?
C99 C43 Fe2 127.9(4) . . ?
C75 C87 Fe2 69.8(3) . . ?
C75 C87 C43 107.8(5) . . ?
C75 C87 C25 126.5(5) . . ?
C43 C87 Fe2 69.2(3) . . ?
C43 C87 C25 125.6(5) . . ?
C25 C87 Fe2 129.5(4) . . ?
C81 C11 H11A 109.5 . . ?
C81 C11 H11B 109.5 . . ?
C81 C11 H11C 109.5 . . ?
H11A C11 H11B 109.5 . . ?
H11A C11 H11C 109.5 . . ?
H11B C11 H11C 109.5 . . ?
C81 C89 H89A 109.5 . . ?
C81 C89 H89B 109.5 . . ?
C81 C89 H89C 109.5 . . ?
H89A C89 H89B 109.5 . . ?
H89A C89 H89C 109.5 . . ?
H89B C89 H89C 109.5 . . ?
C81 C45 H45A 109.5 . . ?
C81 C45 H45B 109.5 . . ?
C81 C45 H45C 109.5 . . ?
H45A C45 H45B 109.5 . . ?
H45A C45 H45C 109.5 . . ?
H45B C45 H45C 109.5 . . ?
C41 C91 H91A 109.5 . . ?
C41 C91 H91B 109.5 . . ?
C41 C91 H91C 109.5 . . ?
H91A C91 H91B 109.5 . . ?
H91A C91 H91C 109.5 . . ?
H91B C91 H91C 109.5 . . ?
C41 C23 H23A 109.5 . . ?
C41 C23 H23B 109.5 . . ?
C41 C23 H23C 109.5 . . ?
H23A C23 H23B 109.5 . . ?
H23A C23 H23C 109.5 . . ?
H23B C23 H23C 109.5 . . ?
C41 C93 H93A 109.5 . . ?
C41 C93 H93B 109.5 . . ?
C41 C93 H93C 109.5 . . ?
H93A C93 H93B 109.5 . . ?
H93A C93 H93C 109.5 . . ?
H93B C93 H93C 109.5 . . ?
C83 C47 H47A 109.5 . . ?
C83 C47 H47B 109.5 . . ?
C83 C47 H47C 109.5 . . ?
H47A C47 H47B 109.5 . . ?
H47A C47 H47C 109.5 . . ?
H47B C47 H47C 109.5 . . ?
C83 C95 H95A 109.5 . . ?
C83 C95 H95B 109.5 . . ?
C83 C95 H95C 109.5 . . ?
H95A C95 H95B 109.5 . . ?
H95A C95 H95C 109.5 . . ?
H95B C95 H95C 109.5 . . ?
C83 C3 H3A 109.5 . . ?
C83 C3 H3B 109.5 . . ?
C83 C3 H3C 109.5 . . ?
H3A C3 H3B 109.5 . . ?
H3A C3 H3C 109.5 . . ?
H3B C3 H3C 109.5 . . ?
C21 C97 H97A 109.5 . . ?
C21 C97 H97B 109.5 . . ?
C21 C97 H97C 109.5 . . ?
H97A C97 H97B 109.5 . . ?
H97A C97 H97C 109.5 . . ?
H97B C97 H97C 109.5 . . ?
C85 C49 H49A 109.5 . . ?
C85 C49 H49B 109.5 . . ?
C85 C49 H49C 109.5 . . ?
H49A C49 H49B 109.5 . . ?
H49A C49 H49C 109.5 . . ?
H49B C49 H49C 109.5 . . ?
C43 C99 H99A 109.5 . . ?
C43 C99 H99B 109.5 . . ?
C43 C99 H99C 109.5 . . ?
H99A C99 H99B 109.5 . . ?
H99A C99 H99C 109.5 . . ?
H99B C99 H99C 109.5 . . ?
C87 C25 H25A 109.5 . . ?
C87 C25 H25B 109.5 . . ?
C87 C25 H25C 109.5 . . ?
H25A C25 H25B 109.5 . . ?
H25A C25 H25C 109.5 . . ?
H25B C25 H25C 109.5 . . ?
C75 C101 H10A 109.5 . . ?
C75 C101 H10B 109.5 . . ?
C75 C101 H10C 109.5 . . ?
H10A C101 H10B 109.5 . . ?
H10A C101 H10C 109.5 . . ?
H10B C101 H10C 109.5 . . ?

loop_
_geom_bond_atom_site_label_1
_geom_bond_atom_site_label_2
_geom_bond_distance
_geom_bond_site_symmetry_2
_geom_bond_publ_flag
Ni1 P1 2.3640(15) . ?
Ni1 P4 2.3655(15) . ?
Ni1 P6 2.3507(16) . ?
Ni1 P10 2.3814(15) . ?
Ni1 C36 2.200(5) . ?
Ni1 C68 2.097(5) . ?
Ni1 C80 2.163(5) . ?
Ni1 C13 2.153(5) . ?
Ni1 C67 2.140(5) . ?
Fe1 P1 2.3052(15) . ?
Fe1 P4 2.4901(15) . ?
Fe1 P6 2.3154(15) . ?
Fe1 P8 2.2580(16) . ?
Fe1 P10 2.4829(17) . ?
Fe1 C8 2.122(5) . ?
Fe1 C16 2.122(5) . ?
Fe1 C46 2.123(5) . ?
Fe1 C52 2.106(5) . ?
Fe1 C96 2.125(5) . ?
P1 P6 2.133(2) . ?
P1 P10 2.195(2) . ?
P4 P6 2.209(2) . ?
P4 P8 2.146(2) . ?
P8 P10 2.134(2) . ?
F1 C38 1.350(6) . ?
F4 C56 1.352(5) . ?
F6 C1 1.342(6) . ?
F8 C102 1.353(6) . ?
F10 C32 1.357(6) . ?
F12 C4 1.358(5) . ?
F14 C28 1.360(5) . ?
F16 C57 1.356(6) . ?
F18 C12 1.347(6) . ?
F20 C63 1.358(6) . ?
F22 C15 1.353(6) . ?
F24 C20 1.363(6) . ?
F26 C18 1.352(6) . ?
F28 C94 1.336(6) . ?
F30 C64 1.353(6) . ?
F32 C24 1.365(5) . ?
F34 C59 1.348(6) . ?
F36 C27 1.350(6) . ?
F38 C82 1.345(6) . ?
F40 C48 1.363(6) . ?
F5 C74 1.352(6) . ?
F21 C44 1.355(6) . ?
F11 C34 1.342(6) . ?
F23 C54 1.361(6) . ?
F3 C78 1.346(6) . ?
F25 C55 1.352(6) . ?
F13 C22 1.347(5) . ?
F27 C76 1.345(5) . ?
F7 C84 1.341(6) . ?
F29 C72 1.346(6) . ?
F15 C90 1.351(6) . ?
F31 C98 1.354(6) . ?
F2 C14 1.352(6) . ?
F33 C50 1.350(6) . ?
F17 C100 1.344(6) . ?
F35 C31 1.343(6) . ?
F9 C42 1.353(6) . ?
F37 C62 1.335(6) . ?
F19 C88 1.349(6) . ?
F39 C58 1.347(6) . ?
C1 C6 1.390(7) . ?
C1 C42 1.387(7) . ?
C4 C14 1.380(7) . ?
C4 C40 1.385(7) . ?
C6 C74 1.389(7) . ?
C6 B2 1.651(6) . ?
C8 C16 1.417(7) . ?
C8 C46 1.442(8) . ?
C8 C7 1.486(7) . ?
C10 C12 1.384(7) . ?
C10 C28 1.397(7) . ?
C10 B2 1.655(7) . ?
C12 C48 1.376(7) . ?
C14 C58 1.372(7) . ?
C16 C96 1.445(7) . ?
C16 C61 1.483(8) . ?
C18 C40 1.400(6) . ?
C18 C98 1.369(7) . ?
C20 C54 1.368(7) . ?
C20 C66 1.389(7) . ?
C22 C34 1.381(7) . ?
C22 C44 1.379(7) . ?
C24 C50 1.373(7) . ?
C24 C66 1.385(7) . ?
C26 C38 1.391(7) . ?
C26 C59 1.383(7) . ?
C26 B2 1.650(7) . ?
C28 C27 1.377(7) . ?
C30 C64 1.389(7) . ?
C30 C102 1.380(7) . ?
C30 B1 1.655(7) . ?
C32 C100 1.366(7) . ?
C32 C2 1.401(7) . ?
C34 C56 1.364(7) . ?
C36 C68 1.427(7) . ?
C36 C80 1.406(7) . ?
C36 C86 1.506(6) . ?
C38 C72 1.383(7) . ?
C40 B2 1.665(7) . ?
C42 C78 1.366(8) . ?
C44 C57 1.377(7) . ?
C46 C52 1.422(7) . ?
C46 C29 1.496(7) . ?
C48 C94 1.374(8) . ?
C50 C88 1.366(8) . ?
C52 C60 1.490(7) . ?
C52 C96 1.426(7) . ?
C54 C88 1.369(8) . ?
C56 C70 1.393(7) . ?
C58 C98 1.370(8) . ?
C60 H60A 0.9800 . ?
C60 H60B 0.9800 . ?
C60 H60C 0.9800 . ?
C62 C72 1.374(8) . ?
C62 C90 1.370(8) . ?
C64 C84 1.384(7) . ?
C66 B1 1.647(7) . ?
C68 H68 0.9500 . ?
C68 C13 1.431(7) . ?
C70 C57 1.391(7) . ?
C70 B1 1.652(7) . ?
C74 C55 1.381(7) . ?
C76 C82 1.367(8) . ?
C76 C100 1.383(8) . ?
C78 C55 1.366(8) . ?
C80 H80 0.9500 . ?
C80 C67 1.440(7) . ?
C82 C63 1.372(7) . ?
C84 C31 1.386(8) . ?
C86 C92 1.523(7) . ?
C86 C51 1.542(7) . ?
C86 C53 1.532(6) . ?
C90 C59 1.379(7) . ?
C92 H92A 0.9800 . ?
C92 H92B 0.9800 . ?
C92 H92C 0.9800 . ?
C94 C27 1.375(7) . ?
C96 C65 1.495(7) . ?
C102 C15 1.396(7) . ?
C51 H51A 0.9800 . ?
C51 H51B 0.9800 . ?
C51 H51C 0.9800 . ?
C13 C67 1.460(7) . ?
C13 C9 1.524(7) . ?
C53 H53A 0.9800 . ?
C53 H53B 0.9800 . ?
C53 H53C 0.9800 . ?
C7 H7A 0.9800 . ?
C7 H7B 0.9800 . ?
C7 H7C 0.9800 . ?
C29 H29A 0.9800 . ?
C29 H29B 0.9800 . ?
C29 H29C 0.9800 . ?
C15 C31 1.364(8) . ?
B1 C2 1.651(7) . ?
C61 H61A 0.9800 . ?
C61 H61B 0.9800 . ?
C61 H61C 0.9800 . ?
C63 C2 1.386(7) . ?
C65 H65A 0.9800 . ?
C65 H65B 0.9800 . ?
C65 H65C 0.9800 . ?
C33 H33A 0.9800 . ?
C33 H33B 0.9800 . ?
C33 H33C 0.9800 . ?
C33 C9 1.539(8) . ?
C67 C17 1.539(7) . ?
C17 C69 1.538(10) . ?
C17 C35 1.543(8) . ?
C17 C71 1.540(7) . ?
C69 H69A 0.9800 . ?
C69 H69B 0.9800 . ?
C69 H69C 0.9800 . ?
C35 H35A 0.9800 . ?
C35 H35B 0.9800 . ?
C35 H35C 0.9800 . ?
C71 H71A 0.9800 . ?
C71 H71B 0.9800 . ?
C71 H71C 0.9800 . ?
C9 C73 1.513(9) . ?
C9 C37 1.569(10) . ?
C73 H73A 0.9800 . ?
C73 H73B 0.9800 . ?
C73 H73C 0.9800 . ?
C37 H37A 0.9800 . ?
C37 H37B 0.9800 . ?
C37 H37C 0.9800 . ?
C75 Fe2 2.094(5) . ?
C75 C85 1.426(7) . ?
C75 C87 1.428(8) . ?
C75 C101 1.491(7) . ?
Ni2 P5 2.5199(16) . ?
Ni2 P3 2.5862(15) . ?
Ni2 P7 2.5718(15) . ?
Ni2 P2 2.4837(17) . ?
Ni2 C19 2.212(4) . ?
Ni2 C77 2.188(5) . ?
Ni2 C39 2.167(5) . ?
Ni2 C79 2.230(4) . ?
Ni2 C5 2.213(5) . ?
Ni2 P9 2.5336(16) . ?
P5 P7 2.119(2) . ?
P5 P2 2.130(3) . ?
P5 Fe2 2.3426(16) . ?
P3 P7 2.115(2) . ?
P3 Fe2 2.3661(16) . ?
P3 P9 2.121(2) . ?
P7 Fe2 2.3558(16) . ?
P2 Fe2 2.3617(16) . ?
P2 P9 2.128(3) . ?
C19 C77 1.418(6) . ?
C19 C39 1.421(6) . ?
C19 C81 1.511(6) . ?
C77 H77 0.9500 . ?
C77 C79 1.433(7) . ?
C39 H39 0.9500 . ?
C39 C5 1.447(6) . ?
C79 C5 1.459(6) . ?
C79 C41 1.544(6) . ?
C5 C83 1.536(6) . ?
Fe2 P9 2.3359(16) . ?
Fe2 C21 2.091(5) . ?
Fe2 C85 2.078(5) . ?
Fe2 C43 2.082(5) . ?
Fe2 C87 2.101(5) . ?
C81 C11 1.539(6) . ?
C81 C89 1.546(7) . ?
C81 C45 1.520(7) . ?
C41 C91 1.541(7) . ?
C41 C23 1.541(8) . ?
C41 C93 1.530(7) . ?
C83 C47 1.532(7) . ?
C83 C95 1.547(7) . ?
C83 C3 1.531(7) . ?
C21 C85 1.438(7) . ?
C21 C43 1.408(8) . ?
C21 C97 1.504(7) . ?
C85 C49 1.496(8) . ?
C43 C87 1.437(7) . ?
C43 C99 1.509(7) . ?
C87 C25 1.501(8) . ?
C11 H11A 0.9800 . ?
C11 H11B 0.9800 . ?
C11 H11C 0.9800 . ?
C89 H89A 0.9800 . ?
C89 H89B 0.9800 . ?
C89 H89C 0.9800 . ?
C45 H45A 0.9800 . ?
C45 H45B 0.9800 . ?
C45 H45C 0.9800 . ?
C91 H91A 0.9800 . ?
C91 H91B 0.9800 . ?
C91 H91C 0.9800 . ?
C23 H23A 0.9800 . ?
C23 H23B 0.9800 . ?
C23 H23C 0.9800 . ?
C93 H93A 0.9800 . ?
C93 H93B 0.9800 . ?
C93 H93C 0.9800 . ?
C47 H47A 0.9800 . ?
C47 H47B 0.9800 . ?
C47 H47C 0.9800 . ?
C95 H95A 0.9800 . ?
C95 H95B 0.9800 . ?
C95 H95C 0.9800 . ?
C3 H3A 0.9800 . ?
C3 H3B 0.9800 . ?
C3 H3C 0.9800 . ?
C97 H97A 0.9800 . ?
C97 H97B 0.9800 . ?
C97 H97C 0.9800 . ?
C49 H49A 0.9800 . ?
C49 H49B 0.9800 . ?
C49 H49C 0.9800 . ?
C99 H99A 0.9800 . ?
C99 H99B 0.9800 . ?
C99 H99C 0.9800 . ?
C25 H25A 0.9800 . ?
C25 H25B 0.9800 . ?
C25 H25C 0.9800 . ?
C101 H10A 0.9800 . ?
C101 H10B 0.9800 . ?
C101 H10C 0.9800 . ?

loop_
_geom_torsion_atom_site_label_1
_geom_torsion_atom_site_label_2
_geom_torsion_atom_site_label_3
_geom_torsion_atom_site_label_4
_geom_torsion
_geom_torsion_site_symmetry_1
_geom_torsion_site_symmetry_2
_geom_torsion_site_symmetry_3
_geom_torsion_site_symmetry_4
_geom_torsion_publ_flag
Ni1 C36 C68 C13 63.6(4) . . . . ?
Ni1 C36 C80 C67 -59.7(3) . . . . ?
Ni1 C36 C86 C92 -58.7(6) . . . . ?
Ni1 C36 C86 C51 -177.6(4) . . . . ?
Ni1 C36 C86 C53 64.4(6) . . . . ?
Ni1 C68 C13 C67 60.3(3) . . . . ?
Ni1 C68 C13 C9 -127.1(5) . . . . ?
Ni1 C80 C67 C13 -61.8(3) . . . . ?
Ni1 C80 C67 C17 127.7(5) . . . . ?
Ni1 C13 C67 C80 62.2(3) . . . . ?
Ni1 C13 C67 C17 -129.5(6) . . . . ?
Ni1 C13 C9 C33 35.3(8) . . . . ?
Ni1 C13 C9 C73 -86.5(6) . . . . ?
Ni1 C13 C9 C37 157.5(4) . . . . ?
Ni1 C67 C17 C69 50.1(7) . . . . ?
Ni1 C67 C17 C35 164.9(5) . . . . ?
Ni1 C67 C17 C71 -71.1(7) . . . . ?
Fe1 C8 C16 C96 -60.5(4) . . . . ?
Fe1 C8 C16 C61 123.6(6) . . . . ?
Fe1 C8 C46 C52 59.8(3) . . . . ?
Fe1 C8 C46 C29 -123.7(5) . . . . ?
Fe1 C16 C96 C52 -59.7(3) . . . . ?
Fe1 C16 C96 C65 123.7(5) . . . . ?
Fe1 C46 C52 C60 -121.3(5) . . . . ?
Fe1 C46 C52 C96 61.4(3) . . . . ?
Fe1 C52 C96 C16 59.9(4) . . . . ?
Fe1 C52 C96 C65 -123.4(5) . . . . ?
F1 C38 C72 F29 1.6(7) . . . . ?
F1 C38 C72 C62 179.6(4) . . . . ?
F4 C56 C70 C57 178.0(4) . . . . ?
F4 C56 C70 B1 6.4(6) . . . . ?
F6 C1 C6 C74 177.9(4) . . . . ?
F6 C1 C6 B2 5.7(7) . . . . ?
F6 C1 C42 F9 0.4(6) . . . . ?
F6 C1 C42 C78 -179.4(4) . . . . ?
F8 C102 C15 F22 3.6(7) . . . . ?
F8 C102 C15 C31 -177.4(4) . . . . ?
F10 C32 C100 F17 1.7(7) . . . . ?
F10 C32 C100 C76 -177.1(4) . . . . ?
F10 C32 C2 B1 6.5(6) . . . . ?
F10 C32 C2 C63 177.0(4) . . . . ?
F12 C4 C14 F2 0.2(7) . . . . ?
F12 C4 C14 C58 178.7(4) . . . . ?
F12 C4 C40 C18 -178.4(4) . . . . ?
F12 C4 C40 B2 -6.6(7) . . . . ?
F14 C28 C27 F36 -0.8(7) . . . . ?
F14 C28 C27 C94 -179.8(4) . . . . ?
F18 C12 C48 F40 1.8(6) . . . . ?
F18 C12 C48 C94 -179.3(4) . . . . ?
F20 C63 C2 C32 -178.2(4) . . . . ?
F20 C63 C2 B1 -8.4(7) . . . . ?
F22 C15 C31 F35 -2.5(8) . . . . ?
F22 C15 C31 C84 178.2(5) . . . . ?
F24 C20 C54 F23 -1.0(7) . . . . ?
F24 C20 C54 C88 178.0(4) . . . . ?
F24 C20 C66 C24 -179.7(4) . . . . ?
F24 C20 C66 B1 -7.5(6) . . . . ?
F26 C18 C40 C4 177.1(4) . . . . ?
F26 C18 C40 B2 4.6(6) . . . . ?
F26 C18 C98 F31 0.5(7) . . . . ?
F26 C18 C98 C58 -177.3(4) . . . . ?
F28 C94 C27 F36 -1.5(7) . . . . ?
F28 C94 C27 C28 177.5(4) . . . . ?
F30 C64 C84 F7 -1.1(7) . . . . ?
F30 C64 C84 C31 -179.9(5) . . . . ?
F32 C24 C50 F33 -1.0(7) . . . . ?
F32 C24 C50 C88 178.8(4) . . . . ?
F32 C24 C66 C20 -178.9(4) . . . . ?
F32 C24 C66 B1 9.4(7) . . . . ?
F38 C82 C63 F20 -1.1(6) . . . . ?
F38 C82 C63 C2 -180.0(4) . . . . ?
F40 C48 C94 F28 -0.1(7) . . . . ?
F40 C48 C94 C27 -179.7(4) . . . . ?
F5 C74 C55 F25 -0.5(7) . . . . ?
F5 C74 C55 C78 177.8(4) . . . . ?
F21 C44 C57 F16 -1.4(6) . . . . ?
F21 C44 C57 C70 -180.0(4) . . . . ?
F11 C34 C56 F4 0.1(7) . . . . ?
F11 C34 C56 C70 178.7(4) . . . . ?
F23 C54 C88 F19 3.0(8) . . . . ?
F23 C54 C88 C50 -179.5(5) . . . . ?
F3 C78 C55 F25 -1.0(7) . . . . ?
F3 C78 C55 C74 -179.3(4) . . . . ?
F13 C22 C34 F11 2.3(7) . . . . ?
F13 C22 C34 C56 -177.9(4) . . . . ?
F13 C22 C44 F21 -1.4(7) . . . . ?
F13 C22 C44 C57 178.2(4) . . . . ?
F27 C76 C82 F38 -1.4(7) . . . . ?
F27 C76 C82 C63 177.9(4) . . . . ?
F27 C76 C100 F17 2.0(7) . . . . ?
F27 C76 C100 C32 -179.2(4) . . . . ?
F7 C84 C31 F35 1.6(8) . . . . ?
F7 C84 C31 C15 -179.1(5) . . . . ?
F15 C90 C59 F34 1.3(7) . . . . ?
F15 C90 C59 C26 178.8(4) . . . . ?
F2 C14 C58 F39 -1.1(8) . . . . ?
F2 C14 C58 C98 -179.9(5) . . . . ?
F33 C50 C88 F19 -2.4(8) . . . . ?
F33 C50 C88 C54 -179.9(5) . . . . ?
F9 C42 C78 F3 0.4(7) . . . . ?
F9 C42 C78 C55 -179.3(5) . . . . ?
F37 C62 C72 F29 0.1(7) . . . . ?
F37 C62 C72 C38 -177.8(4) . . . . ?
F37 C62 C90 F15 0.3(7) . . . . ?
F37 C62 C90 C59 177.4(5) . . . . ?
F39 C58 C98 F31 1.6(8) . . . . ?
F39 C58 C98 C18 179.4(5) . . . . ?
C1 C6 C74 F5 -177.1(4) . . . . ?
C1 C6 C74 C55 2.7(7) . . . . ?
C1 C6 B2 C10 101.3(5) . . . . ?
C1 C6 B2 C26 -22.1(6) . . . . ?
C1 C6 B2 C40 -137.1(5) . . . . ?
C1 C42 C78 F3 -179.8(4) . . . . ?
C1 C42 C78 C55 0.6(8) . . . . ?
C4 C14 C58 F39 -179.5(5) . . . . ?
C4 C14 C58 C98 1.7(8) . . . . ?
C4 C40 B2 C6 22.5(7) . . . . ?
C4 C40 B2 C10 137.8(5) . . . . ?
C4 C40 B2 C26 -99.6(5) . . . . ?
C6 C1 C42 F9 -179.9(4) . . . . ?
C6 C1 C42 C78 0.2(8) . . . . ?
C6 C74 C55 F25 179.7(4) . . . . ?
C6 C74 C55 C78 -2.0(8) . . . . ?
C8 C16 C96 Fe1 60.7(4) . . . . ?
C8 C16 C96 C52 1.0(6) . . . . ?
C8 C16 C96 C65 -175.7(5) . . . . ?
C8 C46 C52 Fe1 -60.0(3) . . . . ?
C8 C46 C52 C60 178.7(5) . . . . ?
C8 C46 C52 C96 1.4(6) . . . . ?
C10 C12 C48 F40 -176.8(4) . . . . ?
C10 C12 C48 C94 2.1(7) . . . . ?
C10 C28 C27 F36 -179.8(4) . . . . ?
C10 C28 C27 C94 1.2(7) . . . . ?
C12 C10 C28 F14 -177.0(4) . . . . ?
C12 C10 C28 C27 2.0(7) . . . . ?
C12 C10 B2 C6 102.5(5) . . . . ?
C12 C10 B2 C26 -134.7(5) . . . . ?
C12 C10 B2 C40 -19.9(7) . . . . ?
C12 C48 C94 F28 -179.1(4) . . . . ?
C12 C48 C94 C27 1.3(7) . . . . ?
C14 C4 C40 C18 2.4(7) . . . . ?
C14 C4 C40 B2 174.3(5) . . . . ?
C14 C58 C98 F31 -179.7(5) . . . . ?
C14 C58 C98 C18 -1.9(8) . . . . ?
C16 C8 C46 Fe1 -60.6(4) . . . . ?
C16 C8 C46 C52 -0.8(6) . . . . ?
C16 C8 C46 C29 175.7(5) . . . . ?
C18 C40 B2 C6 -166.2(4) . . . . ?
C18 C40 B2 C10 -50.9(6) . . . . ?
C18 C40 B2 C26 71.7(5) . . . . ?
C20 C54 C88 F19 -176.1(5) . . . . ?
C20 C54 C88 C50 1.5(8) . . . . ?
C20 C66 B1 C30 -72.2(5) . . . . ?
C20 C66 B1 C70 165.2(4) . . . . ?
C20 C66 B1 C2 51.2(6) . . . . ?
C22 C34 C56 F4 -179.7(4) . . . . ?
C22 C34 C56 C70 -1.1(7) . . . . ?
C22 C44 C57 F16 179.0(4) . . . . ?
C22 C44 C57 C70 0.4(7) . . . . ?
C24 C50 C88 F19 177.8(5) . . . . ?
C24 C50 C88 C54 0.2(8) . . . . ?
C24 C66 B1 C30 98.8(5) . . . . ?
C24 C66 B1 C70 -23.7(6) . . . . ?
C24 C66 B1 C2 -137.8(5) . . . . ?
C26 C38 C72 F29 -178.8(4) . . . . ?
C26 C38 C72 C62 -0.8(8) . . . . ?
C28 C10 C12 F18 177.8(4) . . . . ?
C28 C10 C12 C48 -3.6(7) . . . . ?
C28 C10 B2 C6 -70.1(5) . . . . ?
C28 C10 B2 C26 52.7(5) . . . . ?
C28 C10 B2 C40 167.5(4) . . . . ?
C30 C64 C84 F7 179.0(5) . . . . ?
C30 C64 C84 C31 0.2(8) . . . . ?
C30 C102 C15 F22 -176.7(4) . . . . ?
C30 C102 C15 C31 2.3(8) . . . . ?
C30 B1 C2 C32 -52.7(6) . . . . ?
C30 B1 C2 C63 138.1(5) . . . . ?
C34 C22 C44 F21 178.3(4) . . . . ?
C34 C22 C44 C57 -2.1(7) . . . . ?
C34 C56 C70 C57 -0.6(7) . . . . ?
C34 C56 C70 B1 -172.2(4) . . . . ?
C36 C68 C13 Ni1 -64.9(4) . . . . ?
C36 C68 C13 C67 -4.5(6) . . . . ?
C36 C68 C13 C9 168.0(5) . . . . ?
C36 C80 C67 Ni1 61.5(4) . . . . ?
C36 C80 C67 C13 -0.3(6) . . . . ?
C36 C80 C67 C17 -170.8(5) . . . . ?
C38 C26 C59 F34 177.4(4) . . . . ?
C38 C26 C59 C90 -0.1(7) . . . . ?
C38 C26 B2 C6 139.8(4) . . . . ?
C38 C26 B2 C10 23.7(6) . . . . ?
C38 C26 B2 C40 -97.8(5) . . . . ?
C40 C4 C14 F2 179.4(4) . . . . ?
C40 C4 C14 C58 -2.2(8) . . . . ?
C40 C18 C98 F31 -179.7(5) . . . . ?
C40 C18 C98 C58 2.5(8) . . . . ?
C42 C1 C6 C74 -1.7(7) . . . . ?
C42 C1 C6 B2 -173.9(4) . . . . ?
C42 C78 C55 F25 178.6(4) . . . . ?
C42 C78 C55 C74 0.3(7) . . . . ?
C44 C22 C34 F11 -177.3(4) . . . . ?
C44 C22 C34 C56 2.4(7) . . . . ?
C46 C8 C16 Fe1 60.4(4) . . . . ?
C46 C8 C16 C96 -0.1(6) . . . . ?
C46 C8 C16 C61 -176.0(5) . . . . ?
C46 C52 C96 Fe1 -61.4(3) . . . . ?
C46 C52 C96 C16 -1.5(6) . . . . ?
C46 C52 C96 C65 175.2(5) . . . . ?
C48 C94 C27 F36 178.1(4) . . . . ?
C48 C94 C27 C28 -2.9(7) . . . . ?
C50 C24 C66 C20 2.0(7) . . . . ?
C50 C24 C66 B1 -169.6(5) . . . . ?
C54 C20 C66 C24 -0.2(7) . . . . ?
C54 C20 C66 B1 171.9(4) . . . . ?
C56 C70 C57 F16 -177.6(4) . . . . ?
C56 C70 C57 C44 0.9(7) . . . . ?
C56 C70 B1 C30 -169.4(4) . . . . ?
C56 C70 B1 C66 -53.5(5) . . . . ?
C56 C70 B1 C2 68.5(5) . . . . ?
C60 C52 C96 Fe1 121.3(5) . . . . ?
C60 C52 C96 C16 -178.8(5) . . . . ?
C60 C52 C96 C65 -2.1(8) . . . . ?
C62 C90 C59 F34 -175.8(4) . . . . ?
C62 C90 C59 C26 1.7(8) . . . . ?
C64 C30 C102 F8 177.3(4) . . . . ?
C64 C30 C102 C15 -2.3(7) . . . . ?
C64 C30 B1 C66 -69.7(5) . . . . ?
C64 C30 B1 C70 53.6(6) . . . . ?
C64 C30 B1 C2 167.2(4) . . . . ?
C64 C84 C31 F35 -179.6(5) . . . . ?
C64 C84 C31 C15 -0.4(8) . . . . ?
C66 C20 C54 F23 179.5(4) . . . . ?
C66 C20 C54 C88 -1.5(8) . . . . ?
C66 C24 C50 F33 178.0(4) . . . . ?
C66 C24 C50 C88 -2.1(8) . . . . ?
C66 B1 C2 C32 -168.9(4) . . . . ?
C66 B1 C2 C63 22.0(7) . . . . ?
C68 C36 C80 Ni1 57.2(3) . . . . ?
C68 C36 C80 C67 -2.4(6) . . . . ?
C68 C36 C86 C92 -150.5(5) . . . . ?
C68 C36 C86 C51 90.6(6) . . . . ?
C68 C36 C86 C53 -27.4(7) . . . . ?
C68 C13 C67 Ni1 -59.4(3) . . . . ?
C68 C13 C67 C80 2.8(6) . . . . ?
C68 C13 C67 C17 171.1(6) . . . . ?
C68 C13 C9 C33 122.7(6) . . . . ?
C68 C13 C9 C73 0.9(8) . . . . ?
C68 C13 C9 C37 -115.1(6) . . . . ?
C70 B1 C2 C32 68.7(5) . . . . ?
C70 B1 C2 C63 -100.5(5) . . . . ?
C72 C62 C90 F15 180.0(5) . . . . ?
C72 C62 C90 C59 -2.9(7) . . . . ?
C74 C6 B2 C10 -70.5(5) . . . . ?
C74 C6 B2 C26 166.1(4) . . . . ?
C74 C6 B2 C40 51.1(6) . . . . ?
C76 C82 C63 F20 179.6(4) . . . . ?
C76 C82 C63 C2 0.7(8) . . . . ?
C80 C36 C68 Ni1 -59.2(3) . . . . ?
C80 C36 C68 C13 4.4(6) . . . . ?
C80 C36 C86 C92 38.0(7) . . . . ?
C80 C36 C86 C51 -81.0(6) . . . . ?
C80 C36 C86 C53 161.0(5) . . . . ?
C80 C67 C17 C69 -38.6(7) . . . . ?
C80 C67 C17 C35 76.1(7) . . . . ?
C80 C67 C17 C71 -159.9(5) . . . . ?
C82 C76 C100 F17 -179.3(5) . . . . ?
C82 C76 C100 C32 -0.5(7) . . . . ?
C82 C63 C2 C32 0.6(7) . . . . ?
C82 C63 C2 B1 170.5(5) . . . . ?
C86 C36 C68 Ni1 127.8(5) . . . . ?
C86 C36 C68 C13 -168.6(5) . . . . ?
C86 C36 C80 Ni1 -129.8(5) . . . . ?
C86 C36 C80 C67 170.6(5) . . . . ?
C90 C62 C72 F29 -179.5(4) . . . . ?
C90 C62 C72 C38 2.5(8) . . . . ?
C98 C18 C40 C4 -2.6(7) . . . . ?
C98 C18 C40 B2 -175.1(5) . . . . ?
C100 C32 C2 B1 -172.5(5) . . . . ?
C100 C32 C2 C63 -2.0(7) . . . . ?
C100 C76 C82 F38 179.9(4) . . . . ?
C100 C76 C82 C63 -0.8(7) . . . . ?
C102 C30 C64 F30 -178.9(4) . . . . ?
C102 C30 C64 C84 1.1(7) . . . . ?
C102 C30 B1 C66 104.9(5) . . . . ?
C102 C30 B1 C70 -131.8(5) . . . . ?
C102 C30 B1 C2 -18.2(7) . . . . ?
C102 C15 C31 F35 178.5(5) . . . . ?
C102 C15 C31 C84 -0.8(8) . . . . ?
C13 C67 C17 C69 154.1(6) . . . . ?
C13 C67 C17 C35 -91.2(7) . . . . ?
C13 C67 C17 C71 32.8(9) . . . . ?
C7 C8 C16 Fe1 -122.1(5) . . . . ?
C7 C8 C16 C96 177.4(5) . . . . ?
C7 C8 C16 C61 1.5(9) . . . . ?
C7 C8 C46 Fe1 121.9(6) . . . . ?
C7 C8 C46 C52 -178.3(5) . . . . ?
C7 C8 C46 C29 -1.8(9) . . . . ?
C57 C70 B1 C30 20.3(7) . . . . ?
C57 C70 B1 C66 136.2(5) . . . . ?
C57 C70 B1 C2 -101.8(5) . . . . ?
C29 C46 C52 Fe1 123.5(5) . . . . ?
C29 C46 C52 C60 2.2(8) . . . . ?
C29 C46 C52 C96 -175.1(5) . . . . ?
C59 C26 C38 F1 179.2(4) . . . . ?
C59 C26 C38 C72 -0.4(7) . . . . ?
C59 C26 B2 C6 -49.4(6) . . . . ?
C59 C26 B2 C10 -165.5(4) . . . . ?
C59 C26 B2 C40 73.0(5) . . . . ?
B1 C30 C64 F30 -3.5(6) . . . . ?
B1 C30 C64 C84 176.4(5) . . . . ?
B1 C30 C102 F8 2.5(7) . . . . ?
B1 C30 C102 C15 -177.2(5) . . . . ?
B1 C70 C57 F16 -6.9(7) . . . . ?
B1 C70 C57 C44 171.7(4) . . . . ?
C61 C16 C96 Fe1 -123.5(6) . . . . ?
C61 C16 C96 C52 176.9(5) . . . . ?
C61 C16 C96 C65 0.2(9) . . . . ?
C2 C32 C100 F17 -179.2(4) . . . . ?
C2 C32 C100 C76 2.0(8) . . . . ?
C67 C13 C9 C33 -67.3(8) . . . . ?
C67 C13 C9 C73 170.9(6) . . . . ?
C67 C13 C9 C37 54.9(8) . . . . ?
C9 C13 C67 Ni1 129.5(6) . . . . ?
C9 C13 C67 C80 -168.2(6) . . . . ?
C9 C13 C67 C17 0.0(10) . . . . ?
B2 C6 C74 F5 -4.5(7) . . . . ?
B2 C6 C74 C55 175.3(4) . . . . ?
B2 C10 C12 F18 4.9(7) . . . . ?
B2 C10 C12 C48 -176.5(4) . . . . ?
B2 C10 C28 F14 -3.4(6) . . . . ?
B2 C10 C28 C27 175.6(4) . . . . ?
B2 C26 C38 F1 -9.5(7) . . . . ?
B2 C26 C38 C72 170.9(4) . . . . ?
B2 C26 C59 F34 5.5(6) . . . . ?
B2 C26 C59 C90 -171.9(4) . . . . ?
Ni2 C19 C77 C79 62.4(3) . . . . ?
Ni2 C19 C39 C5 -62.8(3) . . . . ?
Ni2 C19 C81 C11 -69.9(6) . . . . ?
Ni2 C19 C81 C89 171.1(3) . . . . ?
Ni2 C19 C81 C45 53.9(6) . . . . ?
Ni2 C77 C79 C5 60.9(3) . . . . ?
Ni2 C77 C79 C41 -127.2(4) . . . . ?
Ni2 C39 C5 C79 -62.4(3) . . . . ?
Ni2 C39 C5 C83 125.1(4) . . . . ?
Ni2 C79 C5 C39 60.8(3) . . . . ?
Ni2 C79 C5 C83 -128.7(6) . . . . ?
Ni2 C79 C41 C91 34.4(7) . . . . ?
Ni2 C79 C41 C23 -84.2(5) . . . . ?
Ni2 C79 C41 C93 158.5(4) . . . . ?
Ni2 C5 C83 C47 50.7(6) . . . . ?
Ni2 C5 C83 C95 167.6(3) . . . . ?
Ni2 C5 C83 C3 -71.2(6) . . . . ?
C19 C77 C79 Ni2 -62.1(4) . . . . ?
C19 C77 C79 C5 -1.2(5) . . . . ?
C19 C77 C79 C41 170.7(4) . . . . ?
C19 C39 C5 Ni2 63.0(3) . . . . ?
C19 C39 C5 C79 0.6(5) . . . . ?
C19 C39 C5 C83 -171.9(4) . . . . ?
C77 C19 C39 Ni2 61.5(3) . . . . ?
C77 C19 C39 C5 -1.3(5) . . . . ?
C77 C19 C81 C11 -165.4(5) . . . . ?
C77 C19 C81 C89 75.6(6) . . . . ?
C77 C19 C81 C45 -41.6(7) . . . . ?
C77 C79 C5 Ni2 -60.4(3) . . . . ?
C77 C79 C5 C39 0.4(5) . . . . ?
C77 C79 C5 C83 170.9(5) . . . . ?
C77 C79 C41 C91 123.5(5) . . . . ?
C77 C79 C41 C23 4.9(6) . . . . ?
C77 C79 C41 C93 -112.4(5) . . . . ?
C39 C19 C77 Ni2 -60.9(3) . . . . ?
C39 C19 C77 C79 1.6(5) . . . . ?
C39 C19 C81 C11 25.9(7) . . . . ?
C39 C19 C81 C89 -93.2(6) . . . . ?
C39 C19 C81 C45 149.6(5) . . . . ?
C39 C5 C83 C47 -34.5(6) . . . . ?
C39 C5 C83 C95 82.4(5) . . . . ?
C39 C5 C83 C3 -156.4(5) . . . . ?
C79 C5 C83 C47 155.9(5) . . . . ?
C79 C5 C83 C95 -87.2(6) . . . . ?
C79 C5 C83 C3 34.0(8) . . . . ?
C5 C79 C41 C91 -67.0(7) . . . . ?
C5 C79 C41 C23 174.3(5) . . . . ?
C5 C79 C41 C93 57.1(7) . . . . ?
Fe2 C75 C85 C21 60.9(3) . . . . ?
Fe2 C75 C85 C49 -123.4(5) . . . . ?
Fe2 C75 C87 C43 -59.0(3) . . . . ?
Fe2 C75 C87 C25 124.8(5) . . . . ?
Fe2 C21 C85 C75 -61.1(3) . . . . ?
Fe2 C21 C85 C49 123.3(5) . . . . ?
Fe2 C21 C43 C87 61.0(4) . . . . ?
Fe2 C21 C43 C99 -123.4(6) . . . . ?
Fe2 C43 C87 C75 59.4(4) . . . . ?
Fe2 C43 C87 C25 -124.4(5) . . . . ?
C81 C19 C77 Ni2 128.3(5) . . . . ?
C81 C19 C77 C79 -169.3(5) . . . . ?
C81 C19 C39 Ni2 -127.9(5) . . . . ?
C81 C19 C39 C5 169.3(5) . . . . ?
C41 C79 C5 Ni2 129.0(5) . . . . ?
C41 C79 C5 C39 -170.2(5) . . . . ?
C41 C79 C5 C83 0.3(9) . . . . ?
C21 C43 C87 C75 -1.6(6) . . . . ?
C21 C43 C87 Fe2 -61.0(4) . . . . ?
C21 C43 C87 C25 174.7(5) . . . . ?
C85 C75 C87 Fe2 59.4(4) . . . . ?
C85 C75 C87 C43 0.4(6) . . . . ?
C85 C75 C87 C25 -175.8(5) . . . . ?
C85 C21 C43 Fe2 -58.9(4) . . . . ?
C85 C21 C43 C87 2.1(6) . . . . ?
C85 C21 C43 C99 177.8(5) . . . . ?
C43 C21 C85 C75 -1.8(6) . . . . ?
C43 C21 C85 Fe2 59.2(4) . . . . ?
C43 C21 C85 C49 -177.4(5) . . . . ?
C87 C75 C85 Fe2 -60.0(4) . . . . ?
C87 C75 C85 C21 0.8(6) . . . . ?
C87 C75 C85 C49 176.6(5) . . . . ?
C97 C21 C85 C75 175.8(5) . . . . ?
C97 C21 C85 Fe2 -123.1(5) . . . . ?
C97 C21 C85 C49 0.2(9) . . . . ?
C97 C21 C43 Fe2 123.5(5) . . . . ?
C97 C21 C43 C87 -175.5(5) . . . . ?
C97 C21 C43 C99 0.1(9) . . . . ?
C99 C43 C87 C75 -177.4(5) . . . . ?
C99 C43 C87 Fe2 123.2(5) . . . . ?
C99 C43 C87 C25 -1.1(9) . . . . ?
C101 C75 C85 Fe2 123.8(5) . . . . ?
C101 C75 C85 C21 -175.4(5) . . . . ?
C101 C75 C85 C49 0.3(9) . . . . ?
C101 C75 C87 Fe2 -124.3(5) . . . . ?
C101 C75 C87 C43 176.6(5) . . . . ?
C101 C75 C87 C25 0.4(9) . . . . ?

loop_
_twin_individual_id
_twin_individual_mass_fraction_refined
1 0.51216
2 0.48784

loop_
_exptl_oxdiff_crystal_face_indexfrac_h
_exptl_oxdiff_crystal_face_indexfrac_k
_exptl_oxdiff_crystal_face_indexfrac_l
_exptl_oxdiff_crystal_face_x
_exptl_oxdiff_crystal_face_y
_exptl_oxdiff_crystal_face_z
6.6400 -8.3068 2.6912 0.0150 0.5839 -0.8117
0.7131 -12.4481 -3.2249 -0.0094 -0.3580 -0.9337
-0.5800 12.4147 3.3193 0.0098 0.3745 0.9272
6.4969 3.5846 6.1947 0.0258 0.9976 0.0637
-6.4969 -3.5846 -6.1947 -0.0258 -0.9976 -0.0637
5.3741 2.7689 -10.8646 -0.9829 -0.1825 0.0239
-6.3544 5.6194 9.2474 0.7734 0.1436 0.6175
-3.6924 12.0661 1.8119 0.0646 0.0120 0.9978
-2.0133 -9.7981 7.6156 0.7513 0.1395 -0.6451
-4.8360 -4.4466 10.5678 0.9700 0.1801 -0.1634
0.4591 -12.0220 4.0327 0.4520 0.0839 -0.8880
6.3869 -4.9525 -9.5763 -0.8077 -0.1499 -0.5701
3.7231 -12.0467 -1.8754 -0.0703 -0.0131 -0.9974
0.3666 1.6817 -11.2442 -0.7563 -0.6463 0.1010
-3.1546 9.8445 7.3737 0.4309 0.3681 0.8239
-1.5710 2.8289 11.2950 0.7329 0.6263 0.2659
2.2875 -10.1761 5.8205 0.4469 0.3819 -0.8090
10.1715 0.5765 -4.4815 -0.7617 0.5841 -0.2806
-10.0548 -2.4409 2.1518 0.6434 -0.7529 0.1387
-9.6702 4.3184 2.2657 0.5097 -0.5964 0.6201
-2.5484 -0.0062 -10.1289 -0.5210 -0.8507 0.0702
-7.9345 6.6104 -1.9065 0.1250 -0.6728 0.7292
-9.6438 3.3097 0.2641 0.4007 -0.7374 0.5438
-10.1183 -1.4013 4.4830 0.7743 -0.5938 0.2187

loop_
_smtbx_masks_void_nr
_smtbx_masks_void_average_x
_smtbx_masks_void_average_y
_smtbx_masks_void_average_z
_smtbx_masks_void_volume
_smtbx_masks_void_count_electrons
_smtbx_masks_void_content
1 -0.009 -0.008 0.765 76.7 9.5 '1 ?'
2 0.009 0.492 0.235 76.7 9.5 '1 ?'
3 0.489 -0.023 0.278 124.6 40.4 '1 CH2Cl2'
4 0.511 0.477 0.722 124.6 40.5 '1 CH2Cl2'
